data_7716709
loop_
_publ_author_name
'Hsueh, Fang-Che'
'Barluzzi, Luciano'
'Rajeshkumar, Thayalan'
'Scopelliti, Rosario'
'Zivkovic, Ivica'
'Maron, Laurent'
'Mazzanti, Marinella'

_publ_section_title
;
 Synthesis, structure and redox properties of single-atom bridged
 diuranium complexes supported by aryloxides.
;
_journal_issue 32
_journal_name_full 'Dalton transactions (Cambridge, England : 2003)'
_journal_page_first 13416
_journal_page_last 13426
_journal_paper_doi 10.1039/d4dt01819b
_journal_volume 53
_journal_year 2024
_chemical_formula_moiety 'C84 H126 O6 S U2, 2(C18 H36 K N2 O6), 4[C4H8O]'
_chemical_formula_sum 'C120 H198 K2 N4 O18 S U2'
_chemical_formula_weight 2571.13
_space_group_crystal_system triclinic
_space_group_IT_number 2
_space_group_name_Hall '-P 1'
_space_group_name_H-M_alt 'P -1'
_atom_sites_solution_hydrogens geom
_atom_sites_solution_primary dual
_atom_sites_solution_secondary difmap
_audit_creation_date 2021-06-15
_audit_creation_method
;
Olex2 1.3
(compiled 2020.11.12 svn.r5f609507 for OlexSys, GUI svn.r6272)
;
_audit_update_record
;
2024-06-12 deposited with the CCDC.	2024-07-19 downloaded from the CCDC.
;
_cell_angle_alpha 79.8697(7)
_cell_angle_beta 80.6323(6)
_cell_angle_gamma 89.8128(7)
_cell_formula_units_Z 2
_cell_length_a 14.45571(11)
_cell_length_b 17.05206(17)
_cell_length_c 29.72010(19)
_cell_measurement_reflns_used 85398
_cell_measurement_temperature 139.99(10)
_cell_measurement_theta_max 74.3600
_cell_measurement_theta_min 2.6020
_cell_volume 7113.18(10)
_computing_cell_refinement 'CrysAlisPro 1.171.41.109a (Rigaku OD, 2021)'
_computing_data_collection 'CrysAlisPro 1.171.41.109a (Rigaku OD, 2021)'
_computing_data_reduction 'CrysAlisPro 1.171.41.109a (Rigaku OD, 2021)'
_computing_molecular_graphics 'Olex2 1.3 (Dolomanov et al., 2009)'
_computing_publication_material 'Olex2 1.3 (Dolomanov et al., 2009)'
_computing_structure_refinement 'ShelXL 2018/3 (Sheldrick, 2015)'
_computing_structure_solution 'ShelXT 2018/2 (Sheldrick, 2015)'
_diffrn_ambient_environment N~2~
_diffrn_ambient_temperature 139.99(10)
_diffrn_detector 'Hybrid Pixel Array Detector'
_diffrn_detector_area_resol_mean 10.0000
_diffrn_detector_type 'HyPix-Arc 150'
_diffrn_measured_fraction_theta_full 0.998
_diffrn_measured_fraction_theta_max 0.959
_diffrn_measurement_details
;
List of Runs (angles in degrees, time in seconds):

  # Type    Start    End  Width  t~exp~   \w     \q     \k     \f   Frames
#--------------------------------------------------------------------------
  1  \w     27.00  52.00   0.50    0.20    --   59.82-119.00-103.00   50
  2  \w     71.00  96.00   0.50    0.20    --   59.82-157.00 101.00   50
  3  \w    -77.00 -52.00   0.50    0.20    --  -62.25 119.00 -18.00   50
  4  \w   -100.00 -75.00   0.50    0.20    --  -62.25-157.00 101.00   50
  5  \w    -95.00 -70.00   0.50    0.20    --  -62.25 157.00 136.00   50
  6  \w   -105.00 -80.00   0.50    0.20    --  -71.33-157.00 101.00   50
  7  \w    -86.00 -61.00   0.50    0.20    --  -71.33 119.00 -18.00   50
  8  \w     39.00  64.00   0.50    0.80    --   71.95-119.00-103.00   50
  9  \w     72.00 109.00   0.50    0.80    --   71.95 157.00 136.00   74
 10  \w     55.00  80.00   0.50    0.80    --   73.61-157.00 101.00   50
 11  \w   -106.00 -81.00   0.50    0.80    --  -76.05 157.00 136.00   50
 12  \w    -91.00 -66.00   0.50    0.80    --  -76.05 119.00 -18.00   50
 13  \w   -111.00 -60.00   0.50    0.80    --  -76.05-157.00 101.00  102
 14  \w     35.00 109.00   0.50    0.80    --   81.25-119.00-103.00  148
 15  \w     63.00  88.00   0.50    0.80    --   81.25-157.00 101.00   50
 16  \w     64.00  89.00   0.50    0.80    --   81.25 157.00 136.00   50
 17  \w     90.00 115.00   0.50    0.80    --   81.25 119.00 -18.00   50
 18  \w    -11.00  14.00   0.50    0.20    --    4.00 101.00 177.69   50
 19  \w    -26.00   0.00   0.50    0.20    --   -8.00 107.00 -92.24   52
 20  \w    -34.00  -9.00   0.50    0.20    --   -8.00 116.00 162.53   50
 21  \w    -40.00  -6.00   0.50    0.20    --  -16.00 113.00 -51.22   68
 22  \w     12.00  37.00   0.50    0.20    --   20.00  91.00 -69.86   50
 23  \w     14.00  39.00   0.50    0.20    --   20.00  88.00 107.81   50
 24  \w     15.00  40.00   0.50    0.20    --   20.00  87.00  -2.16   50
 25  \w     15.00  40.00   0.50    0.20    --   20.00  87.00-119.62   50
 26  \w     11.00  36.00   0.50    0.20    --   20.00  92.00  42.54   50
 27  \w     15.00  40.00   0.50    0.20    --   20.00  87.00-174.90   50
 28  \w     27.00  52.00   0.50    0.20    --   24.00  74.00 158.37   50
 29  \w     29.00  54.00   0.50    0.20    --   28.00  77.00 -19.20   50
 30  \w     29.00  54.00   0.50    0.20    --   28.00  77.00-158.35   50
 31  \w     34.00  59.00   0.50    0.20    --   32.00  76.00  27.49   50
 32  \w     35.00  60.00   0.50    0.20    --   32.00  73.00-169.45   50
 33  \w     33.00  58.00   0.50    0.20    --   32.00  77.00 -81.61   50
 34  \w     33.00  58.00   0.50    0.20    --   32.00  77.00-113.48   50
 35  \w     33.00  58.00   0.50    0.20    --   32.00  77.00  -6.37   50
 36  \w     33.00  58.00   0.50    0.20    --   32.00  77.00-131.37   50
 37  \w     34.00  59.00   0.50    0.20    --   32.00  75.00 132.68   50
 38  \w     37.00  62.00   0.50    0.20    --   36.00  77.00-155.63   50
 39  \w     37.00  62.00   0.50    0.20    --   36.00  77.00 -64.64   50
 40  \w     37.00  62.00   0.50    0.20    --   36.00  77.00  71.33   50
 41  \w     37.00  62.00   0.50    0.20    --   36.00  77.00  35.52   50
 42  \w     41.00  66.00   0.50    0.20    --   40.00  77.00 150.12   50
 43  \w     42.00  67.00   0.50    0.20    --   40.00  76.00  90.08   50
 44  \w     42.00  67.00   0.50    0.20    --   40.00  75.00 -13.54   50
 45  \w     42.00  67.00   0.50    0.20    --   40.00  76.00 -48.31   50
 46  \w    -68.00 -43.00   0.50    0.20    --  -40.00 -74.00 -26.16   50
 47  \w     47.00  72.00   0.50    0.20    --   44.00  74.00-130.84   50
 48  \w     46.00  71.00   0.50    0.20    --   44.00  75.00 -38.78   50
 49  \w     46.00  71.00   0.50    0.20    --   44.00  75.00  29.42   50
 50  \w     47.00  72.00   0.50    0.20    --   44.00  73.00 157.80   50
 51  \w     46.00  71.00   0.50    0.20    --   44.00  75.00 117.00   50
 52  \w     46.00  71.00   0.50    0.20    --   44.00  75.00-177.63   50
 53  \w     53.00  78.00   0.50    0.20    --   48.00  69.00  12.98   50
 54  \w     51.00  76.00   0.50    0.20    --   48.00  73.00 -10.70   50
 55  \w     52.00  77.00   0.50    0.20    --   48.00  72.00 128.00   50
 56  \w     52.00  77.00   0.50    0.20    --   48.00  72.00 -87.44   50
 57  \w     57.00  82.00   0.50    0.20    --   52.00  69.00  78.29   50
 58  \w     59.00  84.00   0.50    0.20    --   52.00  64.00 -77.92   50
 59  \w    -82.00 -56.00   0.50    0.20    --  -52.00 -72.00  81.85   52
 60  \w     55.00  80.00   0.50    0.20    --   52.00  73.00-155.61   50
 61  \w     57.00  82.00   0.50    0.20    --   52.00  71.00 -48.70   50
 62  \w     55.00  80.00   0.50    0.20    --   52.00  73.00 -65.52   50
 63  \w     55.00  80.00   0.50    0.20    --   52.00  73.00 -77.16   50
 64  \w     53.00  78.00   0.50    0.20    --   52.00  77.00-121.87   50
 65  \w     53.00  78.00   0.50    0.20    --   52.00  77.00  29.59   50
 66  \w     61.00  86.00   0.50    0.20    --   56.00  71.00  51.09   50
 67  \w     63.00  88.00   0.50    0.20    --   56.00  64.00 160.48   50
 68  \w     59.00  84.00   0.50    0.20    --   56.00  73.00 -41.57   50
 69  \w     62.00  87.00   0.50    0.20    --   56.00  67.00-148.19   50
 70  \w     59.00  84.00   0.50    0.20    --   56.00  74.00 136.53   50
 71  \w     60.00  87.00   0.50    0.20    --   56.00  72.00  11.34   54
 72  \w     61.00  86.00   0.50    0.20    --   56.00  70.00 170.40   50
 73  \w     59.00  84.00   0.50    0.20    --   56.00  74.00-170.53   50
 74  \w     11.00  37.00   0.50    0.20    --   59.82 -30.00-150.00   52
 75  \w     11.00  36.00   0.50    0.20    --   59.82 -30.00 150.00   50
 76  \w     11.00  36.00   0.50    0.20    --   59.82 -30.00 -90.00   50
 77  \w     11.00  36.00   0.50    0.20    --   59.82 -30.00  60.00   50
 78  \w     11.00  37.00   0.50    0.20    --   59.82 -30.00-120.00   52
 79  \w     11.00  36.00   0.50    0.20    --   59.82 -30.00 120.00   50
 80  \w     63.00  98.00   0.50    0.20    --   60.00  74.00 112.01   70
 81  \w    -89.00 -64.00   0.50    0.20    --  -60.00 -71.00 -96.22   50
 82  \w     64.00  89.00   0.50    0.20    --   60.00  72.00  58.62   50
 83  \w     65.00  94.00   0.50    0.20    --   60.00  71.00  -0.50   58
 84  \w     65.00  90.00   0.50    0.20    --   60.00  70.00  96.26   50
 85  \w     63.00  95.00   0.50    0.20    --   60.00  73.00 -20.76   64
 86  \w   -100.00 -71.00   0.50    0.20    --  -64.00 -61.00-114.69   58
 87  \w     69.00  94.00   0.50    0.20    --   64.00  71.00-119.45   50
 88  \w     68.00 101.00   0.50    0.20    --   64.00  72.00 139.20   66
 89  \w     67.00  95.00   0.50    0.20    --   64.00  73.00  10.33   56
 90  \w     67.00  98.00   0.50    0.20    --   64.00  73.00-177.46   62
 91  \w    -96.00 -71.00   0.50    0.20    --  -68.00 -74.00  27.68   50
 92  \w    -99.00 -72.00   0.50    0.20    --  -68.00 -72.00  50.35   54
 93  \w     70.00  96.00   0.50    0.20    --   68.00  75.00 147.32   52
 94  \w   -100.00 -74.00   0.50    0.20    --  -68.00 -72.00 156.89   52
 95  \w   -104.00 -72.00   0.50    0.20    --  -68.00 -72.00 -41.20   64
 96  \w     70.00 104.00   0.50    0.20    --   68.00  75.00-155.55   68
 97  \w     70.00  95.00   0.50    0.20    --   68.00  75.00  69.83   50
 98  \w     71.00  96.00   0.50    0.20    --   68.00  73.00-135.87   50
 99  \w     71.00 100.00   0.50    0.20    --   68.00  73.00  21.82   58
100  \w     26.00  88.00   0.50    0.80    --   71.95-125.00-120.00  124
101  \w     32.00  83.00   0.50    0.80    --   71.95 -95.00-180.00  102
102  \w     32.00  69.00   0.50    0.80    --   71.95 -95.00 -90.00   74
103  \w     32.00  62.00   0.50    0.80    --   71.95 -95.00 -30.00   60
104  \w   -102.00 -76.00   0.50    0.20    --  -72.00 -71.00 -84.79   52
105  \w   -104.00 -75.00   0.50    0.20    --  -72.00 -73.00 -18.73   58
106  \w   -100.00 -75.00   0.50    0.20    --  -72.00 -73.00-172.53   50
107  \w    -99.00 -73.00   0.50    0.20    --  -72.00 -77.00-111.43   52
108  \w   -104.00 -76.00   0.50    0.20    --  -72.00 -72.00  95.59   56
109  \w   -105.00 -74.00   0.50    0.20    --  -72.00 -75.00 -54.99   62
110  \w     34.00 104.00   0.50    0.80    --   73.61-125.00 150.00  140
111  \w     35.00  68.00   0.50    0.80    --   73.61 -95.00  60.00   66
112  \w   -105.00 -78.00   0.50    0.80    --  -76.00 -75.00  45.37   54
113  \w   -114.00 -79.00   0.50    0.80    --  -76.00 -73.00 122.31   70
114  \w   -107.00 -35.00   0.50    0.80    --  -76.05 125.00 -60.00  144
115  \w   -121.00 -82.00   0.50    0.80    --  -76.05-125.00-120.00   78
116  \w   -122.00 -85.00   0.50    0.80    --  -76.05-125.00 -60.00   74
117  \w   -121.00 -90.00   0.50    0.80    --  -76.05-125.00 120.00   62
118  \w   -115.00 -76.00   0.50    0.80    --  -76.05-125.00-150.00   78
119  \w   -122.00 -84.00   0.50    0.80    --  -76.05-125.00  30.00   76
120  \w   -122.00 -81.00   0.50    0.80    --  -76.05-125.00   0.00   82
121  \w   -113.00 -80.00   0.50    0.80    --  -76.60 -73.00-129.52   66
122  \w   -112.00 -83.00   0.50    0.80    --  -76.60 -64.00  75.89   58
123  \w   -113.00 -80.00   0.50    0.80    --  -76.60 -73.00 -63.70   66
124  \w   -109.00 -83.00   0.50    0.80    --  -76.60 -70.00 -91.75   52
125  \w     83.00 126.00   0.50    0.80    --   81.25 125.00-180.00   86
126  \w     83.00 116.00   0.50    0.80    --   81.25 125.00-150.00   66
127  \w     49.00  75.00   0.50    0.80    --   81.25 -95.00 150.00   52
128  \w     86.00 111.00   0.50    0.80    --   81.25-125.00   0.00   50
129  \w     41.00  67.00   0.50    0.80    --   81.25-125.00   0.00   52
130  \w     86.00 111.00   0.50    0.80    --   81.25-125.00-180.00   50
131  \w     41.00  67.00   0.50    0.80    --   81.25-125.00-180.00   52
132  \w     88.00 113.00   0.50    0.80    --   81.25 125.00-120.00   50
133  \w     81.00 120.00   0.50    0.80    --   81.25 125.00  90.00   78
134  \w     42.00 111.00   0.50    0.80    --   81.25-125.00 -30.00  138
135  \w     39.00 111.00   0.50    0.80    --   81.25-125.00 120.00  144
136  \w     83.00 127.00   0.50    0.80    --   81.25 125.00   0.00   88
137  \w     87.00 125.00   0.50    0.80    --   81.25 125.00  30.00   76
138  \w     90.00 126.00   0.50    0.80    --   81.25 125.00 -90.00   72
139  \w     79.00 123.00   0.50    0.80    --   81.25 125.00 -60.00   88
140  \w     83.00 121.00   0.50    0.80    --   81.25 125.00  60.00   76
141  \w     84.00 120.00   0.50    0.80    --   81.25 125.00 120.00   72
142  \w     36.00 111.00   0.50    0.80    --   81.25-125.00  60.00  150
;
_diffrn_measurement_device 'four-circle diffractometer'
_diffrn_measurement_device_type 'XtaLAB Synergy R, DW system, HyPix-Arc 150'
_diffrn_measurement_method '\w scans'
_diffrn_orient_matrix_type 'CrysAlisPro convention (1999,Acta A55,543-557)'
_diffrn_orient_matrix_UB_11 -0.0318167000
_diffrn_orient_matrix_UB_12 -0.0846040000
_diffrn_orient_matrix_UB_13 0.0254953000
_diffrn_orient_matrix_UB_21 -0.0130822000
_diffrn_orient_matrix_UB_22 -0.0235488000
_diffrn_orient_matrix_UB_23 -0.0463370000
_diffrn_orient_matrix_UB_31 0.1024257000
_diffrn_orient_matrix_UB_32 -0.0267597000
_diffrn_orient_matrix_UB_33 -0.0072777000
_diffrn_radiation_monochromator mirror
_diffrn_radiation_probe x-ray
_diffrn_radiation_type 'Cu K\a'
_diffrn_radiation_wavelength 1.54184
_diffrn_reflns_av_R_equivalents 0.0760
_diffrn_reflns_av_unetI/netI 0.0516
_diffrn_reflns_Laue_measured_fraction_full 0.998
_diffrn_reflns_Laue_measured_fraction_max 0.959
_diffrn_reflns_limit_h_max 18
_diffrn_reflns_limit_h_min -16
_diffrn_reflns_limit_k_max 21
_diffrn_reflns_limit_k_min -21
_diffrn_reflns_limit_l_max 37
_diffrn_reflns_limit_l_min -37
_diffrn_reflns_number 244318
_diffrn_reflns_point_group_measured_fraction_full 0.998
_diffrn_reflns_point_group_measured_fraction_max 0.959
_diffrn_reflns_theta_full 67.684
_diffrn_reflns_theta_max 75.747
_diffrn_reflns_theta_min 2.633
_diffrn_source 'Rotating-anode X-ray tube'
_diffrn_source_type 'Rigaku (Cu) X-ray Source'
_exptl_absorpt_coefficient_mu 7.447
_exptl_absorpt_correction_T_max 0.880
_exptl_absorpt_correction_T_min 0.477
_exptl_absorpt_correction_type gaussian
_exptl_absorpt_process_details
;
CrysAlisPro 1.171.41.109a (Rigaku Oxford Diffraction, 2021)
Numerical absorption correction based on Gaussian integration over
a multifaceted crystal model.
Empirical absorption correction using spherical harmonics
as implemented in SCALE3 ABSPACK scaling algorithm
;
_exptl_crystal_colour 'clear intense red'
_exptl_crystal_density_diffrn 1.200
_exptl_crystal_description prism
_exptl_crystal_F_000 2656
_exptl_crystal_size_max 0.13
_exptl_crystal_size_mid 0.08
_exptl_crystal_size_min 0.04
_refine_diff_density_max 3.183
_refine_diff_density_min -1.385
_refine_diff_density_rms 0.111
_refine_ls_extinction_method none
_refine_ls_goodness_of_fit_ref 1.070
_refine_ls_hydrogen_treatment constr
_refine_ls_matrix_type full
_refine_ls_number_parameters 1360
_refine_ls_number_reflns 28387
_refine_ls_number_restraints 919
_refine_ls_restrained_S_all 1.109
_refine_ls_R_factor_all 0.0730
_refine_ls_R_factor_gt 0.0517
_refine_ls_shift/su_max 0.001
_refine_ls_shift/su_mean 0.000
_refine_ls_structure_factor_coef Fsqd
_refine_ls_weighting_details 'w=1/[\s^2^(Fo^2^)+(0.0596P)^2^+16.0807P] where P=(Fo^2^+2Fc^2^)/3'
_refine_ls_weighting_scheme calc
_refine_ls_wR_factor_gt 0.1243
_refine_ls_wR_factor_ref 0.1321
_reflns_Friedel_coverage 0.000
_reflns_number_gt 21087
_reflns_number_total 28387
_reflns_threshold_expression 'I > 2\s(I)'
_cod_data_source_file d4dt01819b2.cif
_cod_data_source_block ah126
_cod_depositor_comments
;
The following automatic conversions were performed:

data item '_exptl_absorpt_correction_type' value 'Gaussian' was
changed to 'gaussian' in accordance with the
/home/data/users/saulius/crontab/automatic-downloads/rss-feeds/RSC/lib/dictionaries/cif_core.dic
dictionary named 'cif_core.dic' version 2.4.2 last updated on
2011-04-26.

Automatic conversion script
Id: cif_fix_values 8170 2020-07-09 18:12:32Z antanas 

 Adding full bibliography for 7716706--7716710.cif.
;
_cod_database_code 7716709
_shelx_shelxl_version_number 2018/3
_audit_contact_author 'Farzaneh Fadaei Tirani'
_chemical_oxdiff_formula 'C136 H230 K2 N4 O22 S U2'
_shelx_space_group_comment
;
The symmetry employed for this shelxl refinement is uniquely defined
by the following loop, which should always be used as a source of
symmetry information in preference to the above space-group names.
They are only intended as comments.
;
_shelx_estimated_absorpt_t_max 0.755
_shelx_estimated_absorpt_t_min 0.444
_reflns_odcompleteness_completeness 99.85
_reflns_odcompleteness_iscentric 1
_reflns_odcompleteness_theta 66.97
_olex2_refinement_description
;
1. Fixed Uiso
 At 1.2 times of:
  All C(H) groups, All C(H,H) groups
 At 1.5 times of:
  All C(H,H,H) groups
2. Restrained distances
 O17-C116 = O16-C112 = O13-C105
 1.42 with sigma of 0.02
 O17-C117 = O18-C118 = O18-C119 = O16-C113 = O15-C111 = O15-C110 = O13-C104 =
 O14-C106 = O14-C107
 1.43 with sigma of 0.02
 N3-C115
 1.45 with sigma of 0.02
 N3-C114 = N3-C103 = N4-C120
 1.47 with sigma of 0.02
 N4-C108
 1.48 with sigma of 0.02
 C115-C116 = C110-C109
 1.51 with sigma of 0.02
 N4-C109
 1.46 with sigma of 0.02
 C117-C118 = C112-C111 = C105-C106
 1.49 with sigma of 0.02
 C119-C120 = C114-C113 = C103-C104 = C107-C108
 1.5 with sigma of 0.02
 C99-C100 = C94-C93 = C87-C88
 1.49 with sigma of 0.02
 C101-C102 = C96-C95 = C85-C86 = C89-C90
 1.5 with sigma of 0.02
 N1-C97
 1.45 with sigma of 0.02
 O11-C98 = O10-C94 = O7-C87
 1.42 with sigma of 0.02
 N2-C91
 1.46 with sigma of 0.02
 O11-C99 = O12-C100 = O12-C101 = O10-C95 = O9-C93 = O9-C92 = O7-C86 = O8-C88 =
 O8-C89
 1.43 with sigma of 0.02
 N1-C96 = N1-C85 = N2-C102
 1.47 with sigma of 0.02
 C97-C98 = C92-C91
 1.51 with sigma of 0.02
 N2-C90
 1.48 with sigma of 0.02
 O17-C118
 2.37 with sigma of 0.04
 O13-C103
 2.4 with sigma of 0.04
 O17-C115 = O15-C109 = O14-C105
 2.39 with sigma of 0.04
 N3-C113 = N4-C119
 2.48 with sigma of 0.04
 O18-C117 = O18-C120 = O16-C114 = O16-C111 = O15-C112 = O13-C106 = O14-C108
 2.38 with sigma of 0.04
 N3-C116 = N3-C104 = N4-C110 = N4-C107
 2.49 with sigma of 0.04
 O11-C97 = O9-C91 = O8-C87
 2.39 with sigma of 0.04
 O12-C99 = O12-C102 = O10-C96 = O10-C93 = O9-C94 = O7-C88 = O8-C90
 2.38 with sigma of 0.04
 N1-C98 = N1-C86 = N2-C92 = N2-C89
 2.49 with sigma of 0.04
 O11-C100
 2.37 with sigma of 0.04
 O7-C85
 2.4 with sigma of 0.04
 N1-C95 = N2-C101
 2.48 with sigma of 0.04
 H11J-H10L
 2 with sigma of 0.04
3. Uiso/Uaniso restraints and constraints
O7 \\sim O8 \\sim O9 \\sim O10 \\sim O11 \\sim O12 \\sim O15 \\sim O16 \\sim
O13 \\sim O14 \\sim O17 \\sim O18 \\sim K1 \\sim K2 \\sim N1 \\sim N2 \\sim N3
\\sim N4 \\sim C1 \\sim C2 \\sim C3 \\sim C4 \\sim C5 \\sim C6 \\sim C7 \\sim
C8 \\sim C9 \\sim C10 \\sim C11 \\sim C12 \\sim C13 \\sim C14 \\sim C15 \\sim
C16 \\sim C17 \\sim C18 \\sim C19 \\sim C20 \\sim C21 \\sim C22 \\sim C23 \\sim
C24 \\sim C25 \\sim C26 \\sim C27 \\sim C28 \\sim C29 \\sim C30 \\sim C31 \\sim
C32 \\sim C33 \\sim C34 \\sim C35 \\sim C36 \\sim C37 \\sim C38 \\sim C39 \\sim
C40 \\sim C41 \\sim C42 \\sim C43 \\sim C44 \\sim C45 \\sim C46 \\sim C47 \\sim
C48 \\sim C49 \\sim C50 \\sim C51 \\sim C52 \\sim C53 \\sim C54 \\sim C55 \\sim
C56 \\sim C57 \\sim C58 \\sim C59 \\sim C60 \\sim C61 \\sim C62 \\sim C63 \\sim
C64 \\sim C65 \\sim C66 \\sim C67 \\sim C68 \\sim C69 \\sim C70 \\sim C71 \\sim
C72 \\sim C73 \\sim C74 \\sim C75 \\sim C76 \\sim C77 \\sim C78 \\sim C79 \\sim
C80 \\sim C81 \\sim C82 \\sim C83 \\sim C84 \\sim C85 \\sim C86 \\sim C87 \\sim
C88 \\sim C89 \\sim C90 \\sim C91 \\sim C92 \\sim C93 \\sim C94 \\sim C95 \\sim
C96 \\sim C97 \\sim C98 \\sim C99 \\sim C100 \\sim C101 \\sim C102 \\sim C103
\\sim C104 \\sim C105 \\sim C106 \\sim C107 \\sim C108 \\sim C109 \\sim C110
\\sim C111 \\sim C112 \\sim C113 \\sim C114 \\sim C115 \\sim C116 \\sim C117
\\sim C118 \\sim C119 \\sim C120: within 2A with sigma of 0.005 and sigma for
terminal atoms of 0.01 within 2A
4.a Secondary CH2 refined with riding coordinates:
 C85(H85A,H85B), C86(H86A,H86B), C87(H87A,H87B), C88(H88A,H88B), C89(H89A,
 H89B), C90(H90A,H90B), C91(H91A,H91B), C92(H92A,H92B), C93(H93A,H93B),
 C94(H94A,H94B), C95(H95A,H95B), C96(H96A,H96B), C97(H97A,H97B), C98(H98A,H98B),
  C99(H99A,H99B), C100(H10D,H10E), C101(H10F,H10G), C102(H10H,H10I), C103(H10J,
 H10K), C104(H10L,H10M), C105(H10N,H10O), C106(H10P,H10Q), C107(H10R,H10S),
 C108(H10T,H10U), C109(H10V,H10W), C110(H11A,H11B), C111(H11C,H11D), C112(H11E,
 H11F), C113(H11G,H11H), C114(H11I,H11J), C115(H11K,H11L), C116(H11M,H11N),
 C117(H11O,H11P), C118(H11Q,H11R), C119(H11S,H11T), C120(H12D,H12E)
4.b Aromatic/amide H refined with riding coordinates:
 C3(H3), C4(H4), C5(H5), C17(H17), C18(H18), C19(H19), C31(H31), C32(H32),
 C33(H33), C45(H45), C46(H46), C47(H47), C59(H59), C60(H60), C61(H61), C73(H73),
  C74(H74), C75(H75)
4.c Idealised Me refined as rotating group:
 C8(H8A,H8B,H8C), C9(H9A,H9B,H9C), C10(H10A,H10B,H10C), C12(H12A,H12B,H12C),
 C13(H13A,H13B,H13C), C14(H14A,H14B,H14C), C22(H22A,H22B,H22C), C23(H23A,H23B,
 H23C), C24(H24A,H24B,H24C), C26(H26A,H26B,H26C), C27(H27A,H27B,H27C), C28(H28A,
 H28B,H28C), C36(H36A,H36B,H36C), C37(H37A,H37B,H37C), C38(H38A,H38B,H38C),
 C40(H40A,H40B,H40C), C41(H41A,H41B,H41C), C42(H42A,H42B,H42C), C50(H50A,H50B,
 H50C), C51(H51A,H51B,H51C), C52(H52A,H52B,H52C), C54(H54A,H54B,H54C), C55(H55A,
 H55B,H55C), C56(H56A,H56B,H56C), C64(H64A,H64B,H64C), C65(H65A,H65B,H65C),
 C66(H66A,H66B,H66C), C68(H68A,H68B,H68C), C69(H69A,H69B,H69C), C70(H70A,H70B,
 H70C), C78(H78A,H78B,H78C), C79(H79A,H79B,H79C), C80(H80A,H80B,H80C), C82(H82A,
 H82B,H82C), C83(H83A,H83B,H83C), C84(H84A,H84B,H84C)
;
_smtbx_masks_void_probe_radius 1.2
_smtbx_masks_void_truncation_radius 1.2
_olex2_submission_special_instructions 'No special instructions were received'
_oxdiff_exptl_absorpt_empirical_details
;
Empirical correction (ABSPACK) includes:
- Absorption correction using spherical harmonics
- Frame scaling
- Detector area scaling
- B-factor correction
;
_oxdiff_exptl_absorpt_empirical_full_max 5.359
_oxdiff_exptl_absorpt_empirical_full_min 0.281

loop_
_space_group_symop_operation_xyz
'x, y, z'
'-x, -y, -z'

loop_
_atom_site_label
_atom_site_type_symbol
_atom_site_fract_x
_atom_site_fract_y
_atom_site_fract_z
_atom_site_U_iso_or_equiv
_atom_site_adp_type
_atom_site_occupancy
_atom_site_site_symmetry_order
_atom_site_calc_flag
_atom_site_refinement_flags_posn
_atom_site_refinement_flags_adp
_atom_site_refinement_flags_occupancy
_atom_site_disorder_assembly
_atom_site_disorder_group
U1 U 0.47533(2) 0.29479(2) 0.27471(2) 0.03859(6) Uani 1 1 d . . . . .
U2 U 0.49509(2) 0.61132(2) 0.24976(2) 0.03856(6) Uani 1 1 d . . . . .
S1 S 0.48081(11) 0.45294(9) 0.26717(5) 0.0449(3) Uani 1 1 d . . . . .
O1 O 0.4763(3) 0.2657(2) 0.20367(13) 0.0437(10) Uani 1 1 d . . . . .
O2 O 0.3395(3) 0.2455(2) 0.31877(14) 0.0458(10) Uani 1 1 d . . . . .
O3 O 0.5888(3) 0.2446(3) 0.31335(16) 0.0488(11) Uani 1 1 d . . . . .
O4 O 0.6455(3) 0.6421(2) 0.24963(15) 0.0436(10) Uani 1 1 d . . . . .
O5 O 0.4117(3) 0.6593(2) 0.30881(14) 0.0459(10) Uani 1 1 d . . . . .
O6 O 0.4521(3) 0.6608(3) 0.18129(15) 0.0491(11) Uani 1 1 d . . . . .
C1 C 0.4832(5) 0.2456(4) 0.1618(2) 0.0465(13) Uani 1 1 d . U . . .
C2 C 0.5139(5) 0.3030(4) 0.1207(2) 0.0479(12) Uani 1 1 d . U . . .
C3 C 0.5243(5) 0.2785(5) 0.0780(2) 0.0585(15) Uani 1 1 d . U . . .
H3 H 0.545128 0.316221 0.050686 0.070 Uiso 1 1 calc R U . . .
C4 C 0.5052(6) 0.2012(5) 0.0743(3) 0.0647(15) Uani 1 1 d . U . . .
H4 H 0.513927 0.185282 0.044860 0.078 Uiso 1 1 calc R U . . .
C5 C 0.4732(6) 0.1475(5) 0.1139(3) 0.0624(15) Uani 1 1 d . U . . .
H5 H 0.460168 0.094092 0.111222 0.075 Uiso 1 1 calc R U . . .
C6 C 0.4591(5) 0.1676(4) 0.1573(2) 0.0574(13) Uani 1 1 d . U . . .
C7 C 0.5324(5) 0.3914(4) 0.1219(2) 0.0493(13) Uani 1 1 d . U . . .
C8 C 0.5618(6) 0.4410(5) 0.0730(2) 0.069(2) Uani 1 1 d . U . . .
H8A H 0.617909 0.418594 0.057328 0.103 Uiso 1 1 calc R U . . .
H8B H 0.575346 0.496225 0.075511 0.103 Uiso 1 1 calc R U . . .
H8C H 0.510629 0.439827 0.055151 0.103 Uiso 1 1 calc R U . . .
C9 C 0.4436(5) 0.4287(4) 0.1447(2) 0.0547(17) Uani 1 1 d . U . . .
H9A H 0.393055 0.425242 0.126767 0.082 Uiso 1 1 calc R U . . .
H9B H 0.457008 0.484692 0.145434 0.082 Uiso 1 1 calc R U . . .
H9C H 0.424342 0.399785 0.176417 0.082 Uiso 1 1 calc R U . . .
C10 C 0.6118(5) 0.4005(5) 0.1487(3) 0.0594(18) Uani 1 1 d . U . . .
H10A H 0.594069 0.373025 0.180849 0.089 Uiso 1 1 calc R U . . .
H10B H 0.623697 0.457219 0.148298 0.089 Uiso 1 1 calc R U . . .
H10C H 0.668645 0.377238 0.134303 0.089 Uiso 1 1 calc R U . . .
C11 C 0.4186(6) 0.1030(5) 0.1993(3) 0.0671(16) Uani 1 1 d . U . . .
C12 C 0.3890(8) 0.0261(5) 0.1845(3) 0.092(3) Uani 1 1 d . U . . .
H12A H 0.360386 -0.011782 0.211907 0.138 Uiso 1 1 calc R U . . .
H12B H 0.444288 0.002556 0.168751 0.138 Uiso 1 1 calc R U . . .
H12C H 0.343527 0.038570 0.163291 0.138 Uiso 1 1 calc R U . . .
C13 C 0.4923(7) 0.0824(5) 0.2300(3) 0.081(2) Uani 1 1 d . U . . .
H13A H 0.511111 0.130465 0.240432 0.122 Uiso 1 1 calc R U . . .
H13B H 0.547063 0.061168 0.212413 0.122 Uiso 1 1 calc R U . . .
H13C H 0.466462 0.042300 0.256909 0.122 Uiso 1 1 calc R U . . .
C14 C 0.3290(6) 0.1331(5) 0.2261(3) 0.068(2) Uani 1 1 d . U . . .
H14A H 0.281823 0.144001 0.205698 0.102 Uiso 1 1 calc R U . . .
H14B H 0.343892 0.182130 0.236709 0.102 Uiso 1 1 calc R U . . .
H14C H 0.304200 0.092357 0.252921 0.102 Uiso 1 1 calc R U . . .
C15 C 0.2552(5) 0.2090(4) 0.3264(2) 0.0509(13) Uani 1 1 d . U . . .
C16 C 0.1795(5) 0.2481(4) 0.3078(3) 0.0586(14) Uani 1 1 d . U . . .
C17 C 0.0979(5) 0.2032(5) 0.3107(3) 0.0688(16) Uani 1 1 d . U . . .
H17 H 0.047599 0.227652 0.297064 0.083 Uiso 1 1 calc R U . . .
C18 C 0.0871(6) 0.1251(5) 0.3325(3) 0.0718(17) Uani 1 1 d . U . . .
H18 H 0.032007 0.095325 0.331988 0.086 Uiso 1 1 calc R U . . .
C19 C 0.1563(5) 0.0907(5) 0.3549(3) 0.0646(16) Uani 1 1 d . U . . .
H19 H 0.146942 0.037575 0.371428 0.078 Uiso 1 1 calc R U . . .
C20 C 0.2405(5) 0.1313(4) 0.3542(2) 0.0553(13) Uani 1 1 d . U . . .
C21 C 0.1854(5) 0.3364(5) 0.2856(3) 0.0622(16) Uani 1 1 d . U . . .
C22 C 0.2142(6) 0.3869(4) 0.3182(3) 0.070(2) Uani 1 1 d . U . . .
H22A H 0.165183 0.383434 0.345483 0.105 Uiso 1 1 calc R U . . .
H22B H 0.223078 0.442504 0.302338 0.105 Uiso 1 1 calc R U . . .
H22C H 0.273100 0.367630 0.327883 0.105 Uiso 1 1 calc R U . . .
C23 C 0.2534(5) 0.3498(5) 0.2399(2) 0.0578(17) Uani 1 1 d . U . . .
H23A H 0.317982 0.346008 0.246070 0.087 Uiso 1 1 calc R U . . .
H23B H 0.244509 0.402846 0.222349 0.087 Uiso 1 1 calc R U . . .
H23C H 0.241557 0.309237 0.221733 0.087 Uiso 1 1 calc R U . . .
C24 C 0.0902(6) 0.3658(6) 0.2740(4) 0.091(3) Uani 1 1 d . U . . .
H24A H 0.072806 0.338748 0.249954 0.136 Uiso 1 1 calc R U . . .
H24B H 0.094495 0.423469 0.262652 0.136 Uiso 1 1 calc R U . . .
H24C H 0.042423 0.354042 0.301861 0.136 Uiso 1 1 calc R U . . .
C25 C 0.3109(5) 0.0933(4) 0.3837(3) 0.0593(15) Uani 1 1 d . U . . .
C26 C 0.4031(6) 0.0756(5) 0.3533(3) 0.071(2) Uani 1 1 d . U . . .
H26A H 0.391944 0.032097 0.337080 0.107 Uiso 1 1 calc R U . . .
H26B H 0.450709 0.059959 0.372971 0.107 Uiso 1 1 calc R U . . .
H26C H 0.425191 0.123395 0.330605 0.107 Uiso 1 1 calc R U . . .
C27 C 0.3309(6) 0.1496(5) 0.4164(3) 0.068(2) Uani 1 1 d . U . . .
H27A H 0.349022 0.202628 0.398345 0.102 Uiso 1 1 calc R U . . .
H27B H 0.381982 0.128662 0.432686 0.102 Uiso 1 1 calc R U . . .
H27C H 0.274349 0.153300 0.439087 0.102 Uiso 1 1 calc R U . . .
C28 C 0.2746(6) 0.0152(4) 0.4153(3) 0.070(2) Uani 1 1 d . U . . .
H28A H 0.217339 0.024900 0.436010 0.105 Uiso 1 1 calc R U . . .
H28B H 0.322435 -0.005823 0.433754 0.105 Uiso 1 1 calc R U . . .
H28C H 0.260790 -0.023499 0.396373 0.105 Uiso 1 1 calc R U . . .
C29 C 0.6696(5) 0.2511(5) 0.3283(3) 0.0670(16) Uani 1 1 d . U . . .
C30 C 0.7524(6) 0.2275(7) 0.3028(3) 0.0848(17) Uani 1 1 d . U . . .
C31 C 0.8378(7) 0.2486(7) 0.3148(3) 0.101(2) Uani 1 1 d . U . . .
H31 H 0.894971 0.233691 0.298165 0.121 Uiso 1 1 calc R U . . .
C32 C 0.8402(7) 0.2916(7) 0.3513(3) 0.102(2) Uani 1 1 d . U . . .
H32 H 0.898214 0.311317 0.356438 0.122 Uiso 1 1 calc R U . . .
C33 C 0.7600(6) 0.3043(7) 0.3786(3) 0.0882(19) Uani 1 1 d . U . . .
H33 H 0.762612 0.328152 0.404963 0.106 Uiso 1 1 calc R U . . .
C34 C 0.6731(5) 0.2835(6) 0.3691(3) 0.0708(15) Uani 1 1 d . U . . .
C35 C 0.7518(6) 0.1787(7) 0.2639(3) 0.092(2) Uani 1 1 d . U . . .
C36 C 0.7106(6) 0.2282(6) 0.2232(3) 0.086(3) Uani 1 1 d . U . . .
H36A H 0.644762 0.239092 0.233725 0.129 Uiso 1 1 calc R U . . .
H36B H 0.714764 0.198159 0.197733 0.129 Uiso 1 1 calc R U . . .
H36C H 0.746220 0.278660 0.212420 0.129 Uiso 1 1 calc R U . . .
C37 C 0.6947(8) 0.1037(7) 0.2836(4) 0.110(3) Uani 1 1 d . U . . .
H37A H 0.726741 0.069967 0.306191 0.166 Uiso 1 1 calc R U . . .
H37B H 0.686967 0.075011 0.258589 0.166 Uiso 1 1 calc R U . . .
H37C H 0.632891 0.117150 0.298958 0.166 Uiso 1 1 calc R U . . .
C38 C 0.8511(7) 0.1555(8) 0.2434(4) 0.125(4) Uani 1 1 d . U . . .
H38A H 0.886879 0.203485 0.226639 0.187 Uiso 1 1 calc R U . . .
H38B H 0.846315 0.118596 0.221973 0.187 Uiso 1 1 calc R U . . .
H38C H 0.883113 0.129679 0.268480 0.187 Uiso 1 1 calc R U . . .
C39 C 0.5879(6) 0.2937(5) 0.4047(3) 0.0677(16) Uani 1 1 d . U . . .
C40 C 0.5612(6) 0.2114(6) 0.4332(3) 0.096(3) Uani 1 1 d . U . . .
H40A H 0.510216 0.215810 0.458674 0.144 Uiso 1 1 calc R U . . .
H40B H 0.615734 0.188298 0.445840 0.144 Uiso 1 1 calc R U . . .
H40C H 0.540440 0.176997 0.413380 0.144 Uiso 1 1 calc R U . . .
C41 C 0.6060(7) 0.3450(7) 0.4388(3) 0.101(3) Uani 1 1 d . U . . .
H41A H 0.643615 0.392197 0.422358 0.151 Uiso 1 1 calc R U . . .
H41B H 0.639987 0.314612 0.461782 0.151 Uiso 1 1 calc R U . . .
H41C H 0.546094 0.361675 0.454468 0.151 Uiso 1 1 calc R U . . .
C42 C 0.5047(5) 0.3287(5) 0.3844(2) 0.0601(18) Uani 1 1 d . U . . .
H42A H 0.526284 0.370956 0.357892 0.090 Uiso 1 1 calc R U . . .
H42B H 0.462346 0.350879 0.407963 0.090 Uiso 1 1 calc R U . . .
H42C H 0.471302 0.286843 0.374160 0.090 Uiso 1 1 calc R U . . .
C43 C 0.7346(4) 0.6695(4) 0.2406(2) 0.0460(13) Uani 1 1 d . U . . .
C44 C 0.8088(5) 0.6155(4) 0.2339(2) 0.0500(12) Uani 1 1 d . U . . .
C45 C 0.8995(5) 0.6487(5) 0.2190(3) 0.0630(15) Uani 1 1 d . U . . .
H45 H 0.950618 0.614304 0.214231 0.076 Uiso 1 1 calc R U . . .
C46 C 0.9169(6) 0.7305(5) 0.2109(3) 0.0686(16) Uani 1 1 d . U . . .
H46 H 0.978155 0.751796 0.198233 0.082 Uiso 1 1 calc R U . . .
C47 C 0.8461(5) 0.7794(5) 0.2212(3) 0.0615(15) Uani 1 1 d . U . . .
H47 H 0.859746 0.834877 0.216970 0.074 Uiso 1 1 calc R U . . .
C48 C 0.7543(5) 0.7526(4) 0.2376(3) 0.0556(13) Uani 1 1 d . U . . .
C49 C 0.7947(5) 0.5247(4) 0.2422(2) 0.0493(13) Uani 1 1 d . U . . .
C50 C 0.7392(5) 0.4938(4) 0.2908(2) 0.0507(16) Uani 1 1 d . U . . .
H50A H 0.770094 0.512694 0.314092 0.076 Uiso 1 1 calc R U . . .
H50B H 0.737050 0.435398 0.296613 0.076 Uiso 1 1 calc R U . . .
H50C H 0.675265 0.513604 0.292751 0.076 Uiso 1 1 calc R U . . .
C51 C 0.7428(5) 0.4994(4) 0.2062(2) 0.0523(16) Uani 1 1 d . U . . .
H51A H 0.680566 0.522794 0.208461 0.079 Uiso 1 1 calc R U . . .
H51B H 0.736071 0.441169 0.211722 0.079 Uiso 1 1 calc R U . . .
H51C H 0.778407 0.517979 0.175112 0.079 Uiso 1 1 calc R U . . .
C52 C 0.8884(5) 0.4812(5) 0.2392(3) 0.0632(19) Uani 1 1 d . U . . .
H52A H 0.921430 0.491791 0.207100 0.095 Uiso 1 1 calc R U . . .
H52B H 0.876243 0.423707 0.249076 0.095 Uiso 1 1 calc R U . . .
H52C H 0.927187 0.500295 0.259353 0.095 Uiso 1 1 calc R U . . .
C53 C 0.6792(6) 0.8107(5) 0.2537(3) 0.0756(17) Uani 1 1 d . U . . .
C54 C 0.6107(6) 0.8234(5) 0.2185(4) 0.099(3) Uani 1 1 d . U . . .
H54A H 0.601114 0.773258 0.207889 0.148 Uiso 1 1 calc R U . . .
H54B H 0.636927 0.864136 0.191946 0.148 Uiso 1 1 calc R U . . .
H54C H 0.550479 0.840974 0.233307 0.148 Uiso 1 1 calc R U . . .
C55 C 0.7203(7) 0.8928(5) 0.2535(4) 0.097(3) Uani 1 1 d . U . . .
H55A H 0.669893 0.927829 0.263215 0.146 Uiso 1 1 calc R U . . .
H55B H 0.752073 0.915284 0.222209 0.146 Uiso 1 1 calc R U . . .
H55C H 0.765557 0.888211 0.275046 0.146 Uiso 1 1 calc R U . . .
C56 C 0.6302(7) 0.7795(5) 0.3017(4) 0.094(3) Uani 1 1 d . U . . .
H56A H 0.674943 0.777114 0.323353 0.140 Uiso 1 1 calc R U . . .
H56B H 0.604299 0.725937 0.303034 0.140 Uiso 1 1 calc R U . . .
H56C H 0.579319 0.814895 0.310169 0.140 Uiso 1 1 calc R U . . .
C57 C 0.3998(5) 0.6988(4) 0.3445(2) 0.0506(13) Uani 1 1 d . U . . .
C58 C 0.4309(5) 0.6663(4) 0.3865(2) 0.0529(13) Uani 1 1 d . U . . .
C59 C 0.4337(5) 0.7155(5) 0.4192(3) 0.0610(15) Uani 1 1 d . U . . .
H59 H 0.458601 0.695444 0.446536 0.073 Uiso 1 1 calc R U . . .
C60 C 0.4018(6) 0.7917(5) 0.4133(3) 0.0693(16) Uani 1 1 d . U . . .
H60 H 0.408595 0.825343 0.434900 0.083 Uiso 1 1 calc R U . . .
C61 C 0.3597(6) 0.8187(5) 0.3752(3) 0.0659(16) Uani 1 1 d . U . . .
H61 H 0.334314 0.870516 0.371956 0.079 Uiso 1 1 calc R U . . .
C62 C 0.3529(5) 0.7729(4) 0.3413(3) 0.0584(14) Uani 1 1 d . U . . .
C63 C 0.4592(5) 0.5783(5) 0.3967(2) 0.0548(14) Uani 1 1 d . U . . .
C64 C 0.3832(5) 0.5242(4) 0.3867(3) 0.0589(18) Uani 1 1 d . U . . .
H64A H 0.371966 0.541564 0.354865 0.088 Uiso 1 1 calc R U . . .
H64B H 0.325069 0.527522 0.408362 0.088 Uiso 1 1 calc R U . . .
H64C H 0.404052 0.469051 0.390497 0.088 Uiso 1 1 calc R U . . .
C65 C 0.5550(5) 0.5675(5) 0.3685(2) 0.0598(18) Uani 1 1 d . U . . .
H65A H 0.601459 0.602964 0.375812 0.090 Uiso 1 1 calc R U . . .
H65B H 0.551490 0.580489 0.335355 0.090 Uiso 1 1 calc R U . . .
H65C H 0.573700 0.512063 0.376148 0.090 Uiso 1 1 calc R U . . .
C66 C 0.4667(6) 0.5527(5) 0.4478(3) 0.072(2) Uani 1 1 d . U . . .
H66A H 0.483782 0.496572 0.453505 0.109 Uiso 1 1 calc R U . . .
H66B H 0.406190 0.559440 0.466831 0.109 Uiso 1 1 calc R U . . .
H66C H 0.514895 0.585589 0.455766 0.109 Uiso 1 1 calc R U . . .
C67 C 0.2925(6) 0.8006(5) 0.3040(3) 0.0653(16) Uani 1 1 d . U . . .
C68 C 0.2424(7) 0.8784(5) 0.3106(3) 0.084(2) Uani 1 1 d . U . . .
H68A H 0.289180 0.920882 0.308637 0.126 Uiso 1 1 calc R U . . .
H68B H 0.202203 0.870704 0.340976 0.126 Uiso 1 1 calc R U . . .
H68C H 0.204019 0.893271 0.286240 0.126 Uiso 1 1 calc R U . . .
C69 C 0.2168(5) 0.7366(5) 0.3076(3) 0.069(2) Uani 1 1 d . U . . .
H69A H 0.176014 0.753909 0.284652 0.104 Uiso 1 1 calc R U . . .
H69B H 0.179480 0.727938 0.338770 0.104 Uiso 1 1 calc R U . . .
H69C H 0.246445 0.686781 0.301742 0.104 Uiso 1 1 calc R U . . .
C70 C 0.3514(6) 0.8153(5) 0.2551(3) 0.068(2) Uani 1 1 d . U . . .
H70A H 0.401812 0.854458 0.253570 0.103 Uiso 1 1 calc R U . . .
H70B H 0.311243 0.835715 0.232263 0.103 Uiso 1 1 calc R U . . .
H70C H 0.378616 0.765193 0.248199 0.103 Uiso 1 1 calc R U . . .
C71 C 0.4259(5) 0.6537(4) 0.1408(2) 0.0525(14) Uani 1 1 d . U . . .
C72 C 0.3330(5) 0.6292(4) 0.1395(2) 0.0550(13) Uani 1 1 d . U . . .
C73 C 0.3101(6) 0.6186(5) 0.0976(3) 0.0692(16) Uani 1 1 d . U . . .
H73 H 0.247398 0.603589 0.096432 0.083 Uiso 1 1 calc R U . . .
C74 C 0.3753(6) 0.6292(6) 0.0572(3) 0.0795(18) Uani 1 1 d . U . . .
H74 H 0.359325 0.617602 0.029266 0.095 Uiso 1 1 calc R U . . .
C75 C 0.4647(6) 0.6571(6) 0.0586(3) 0.0782(18) Uani 1 1 d . U . . .
H75 H 0.508853 0.667320 0.030728 0.094 Uiso 1 1 calc R U . . .
C76 C 0.4918(5) 0.6706(5) 0.0991(3) 0.0667(15) Uani 1 1 d . U . . .
C77 C 0.2526(5) 0.6222(5) 0.1808(3) 0.0571(15) Uani 1 1 d . U . . .
C78 C 0.2141(6) 0.7048(5) 0.1831(3) 0.071(2) Uani 1 1 d . U . . .
H78A H 0.263348 0.739760 0.188509 0.106 Uiso 1 1 calc R U . . .
H78B H 0.160939 0.701140 0.208530 0.106 Uiso 1 1 calc R U . . .
H78C H 0.193329 0.726759 0.153780 0.106 Uiso 1 1 calc R U . . .
C79 C 0.1713(6) 0.5685(6) 0.1748(3) 0.084(2) Uani 1 1 d . U . . .
H79A H 0.139229 0.596016 0.150081 0.126 Uiso 1 1 calc R U . . .
H79B H 0.126730 0.556991 0.203841 0.126 Uiso 1 1 calc R U . . .
H79C H 0.196281 0.518533 0.166499 0.126 Uiso 1 1 calc R U . . .
C80 C 0.2794(5) 0.5862(4) 0.2282(2) 0.0586(18) Uani 1 1 d . U . . .
H80A H 0.313394 0.626482 0.239405 0.088 Uiso 1 1 calc R U . . .
H80B H 0.319542 0.540407 0.224806 0.088 Uiso 1 1 calc R U . . .
H80C H 0.222448 0.568701 0.250470 0.088 Uiso 1 1 calc R U . . .
C81 C 0.5921(6) 0.7031(6) 0.0975(3) 0.0774(18) Uani 1 1 d . U . . .
C82 C 0.5794(7) 0.7867(6) 0.1099(4) 0.104(3) Uani 1 1 d . U . . .
H82A H 0.640357 0.808576 0.112854 0.157 Uiso 1 1 calc R U . . .
H82B H 0.536515 0.783277 0.139408 0.157 Uiso 1 1 calc R U . . .
H82C H 0.553350 0.821609 0.085477 0.157 Uiso 1 1 calc R U . . .
C83 C 0.6510(7) 0.7143(7) 0.0485(3) 0.107(3) Uani 1 1 d . U . . .
H83A H 0.619663 0.751170 0.026954 0.161 Uiso 1 1 calc R U . . .
H83B H 0.657292 0.662673 0.038180 0.161 Uiso 1 1 calc R U . . .
H83C H 0.713287 0.736021 0.049131 0.161 Uiso 1 1 calc R U . . .
C84 C 0.6469(5) 0.6509(5) 0.1294(3) 0.073(2) Uani 1 1 d . U . . .
H84A H 0.709705 0.674609 0.126659 0.110 Uiso 1 1 calc R U . . .
H84B H 0.652303 0.597925 0.120859 0.110 Uiso 1 1 calc R U . . .
H84C H 0.614517 0.646196 0.161423 0.110 Uiso 1 1 calc R U . . .
K1 K 0.03996(10) 0.28751(10) 0.55257(5) 0.0554(4) Uani 1 1 d . . . . .
O7 O -0.0644(5) 0.4127(5) 0.5825(3) 0.122(2) Uani 1 1 d D U . . .
O8 O -0.1275(4) 0.3284(5) 0.5181(2) 0.1015(17) Uani 1 1 d D U . . .
O9 O 0.1435(4) 0.2690(3) 0.46758(19) 0.0749(14) Uani 1 1 d D U . . .
O10 O 0.2069(4) 0.3803(4) 0.5176(2) 0.0817(14) Uani 1 1 d D U . . .
O11 O 0.0927(5) 0.2152(5) 0.6346(3) 0.130(2) Uani 1 1 d D U . . .
O12 O 0.0008(5) 0.1219(5) 0.5872(3) 0.122(2) Uani 1 1 d D U . . .
N1 N 0.1174(6) 0.3904(6) 0.6107(3) 0.1204(19) Uani 1 1 d D U . . .
N2 N -0.0366(6) 0.1839(5) 0.4931(3) 0.1031(18) Uani 1 1 d D U . . .
C85 C 0.0423(8) 0.4330(8) 0.6332(4) 0.129(2) Uani 1 1 d D U . . .
H85A H 0.069507 0.473147 0.647991 0.154 Uiso 1 1 calc R U . . .
H85B H 0.003098 0.395058 0.657962 0.154 Uiso 1 1 calc R U . . .
C86 C -0.0176(8) 0.4734(7) 0.6009(5) 0.128(2) Uani 1 1 d D U . . .
H86A H -0.064936 0.505166 0.617264 0.154 Uiso 1 1 calc R U . . .
H86B H 0.021095 0.509922 0.575157 0.154 Uiso 1 1 calc R U . . .
C87 C -0.1274(8) 0.4405(7) 0.5525(4) 0.125(2) Uani 1 1 d D U . . .
H87A H -0.091917 0.467499 0.522512 0.150 Uiso 1 1 calc R U . . .
H87B H -0.168347 0.480164 0.565904 0.150 Uiso 1 1 calc R U . . .
C88 C -0.1864(7) 0.3751(7) 0.5446(4) 0.113(2) Uani 1 1 d D U . . .
H88A H -0.215171 0.342502 0.574485 0.136 Uiso 1 1 calc R U . . .
H88B H -0.237115 0.397046 0.527726 0.136 Uiso 1 1 calc R U . . .
C89 C -0.1781(6) 0.2621(7) 0.5112(4) 0.104(2) Uani 1 1 d D U . . .
H89A H -0.237234 0.279371 0.500159 0.125 Uiso 1 1 calc R U . . .
H89B H -0.193864 0.223667 0.540635 0.125 Uiso 1 1 calc R U . . .
C90 C -0.1175(7) 0.2241(7) 0.4758(4) 0.109(2) Uani 1 1 d D U . . .
H90A H -0.155765 0.184657 0.465590 0.130 Uiso 1 1 calc R U . . .
H90B H -0.094355 0.265426 0.448530 0.130 Uiso 1 1 calc R U . . .
C91 C 0.0348(7) 0.1758(6) 0.4536(3) 0.099(2) Uani 1 1 d D U . . .
H91A H 0.003853 0.159757 0.429191 0.118 Uiso 1 1 calc R U . . .
H91B H 0.077202 0.132755 0.463446 0.118 Uiso 1 1 calc R U . . .
C92 C 0.0919(6) 0.2504(6) 0.4337(3) 0.0874(19) Uani 1 1 d D U . . .
H92A H 0.135545 0.242672 0.405559 0.105 Uiso 1 1 calc R U . . .
H92B H 0.050361 0.294744 0.424898 0.105 Uiso 1 1 calc R U . . .
C93 C 0.2145(6) 0.3286(5) 0.4483(3) 0.0774(18) Uani 1 1 d D U . . .
H93A H 0.185452 0.377988 0.434775 0.093 Uiso 1 1 calc R U . . .
H93B H 0.258178 0.310269 0.423212 0.093 Uiso 1 1 calc R U . . .
C94 C 0.2663(6) 0.3451(6) 0.4842(3) 0.0815(18) Uani 1 1 d D U . . .
H94A H 0.290808 0.294911 0.499540 0.098 Uiso 1 1 calc R U . . .
H94B H 0.320292 0.381661 0.469873 0.098 Uiso 1 1 calc R U . . .
C95 C 0.2564(6) 0.4036(7) 0.5508(3) 0.098(2) Uani 1 1 d D U . . .
H95A H 0.309698 0.439933 0.535037 0.117 Uiso 1 1 calc R U . . .
H95B H 0.281303 0.356236 0.568859 0.117 Uiso 1 1 calc R U . . .
C96 C 0.1898(7) 0.4448(7) 0.5820(4) 0.110(2) Uani 1 1 d D U . . .
H96A H 0.224976 0.469170 0.602236 0.132 Uiso 1 1 calc R U . . .
H96B H 0.159891 0.488211 0.563120 0.132 Uiso 1 1 calc R U . . .
C97 C 0.1543(8) 0.3365(8) 0.6480(4) 0.130(2) Uani 1 1 d D U . . .
H97A H 0.160796 0.365845 0.673312 0.156 Uiso 1 1 calc R U . . .
H97B H 0.217398 0.319163 0.635703 0.156 Uiso 1 1 calc R U . . .
C98 C 0.0910(9) 0.2641(8) 0.6672(4) 0.135(2) Uani 1 1 d D U . . .
H98A H 0.111930 0.234227 0.695317 0.162 Uiso 1 1 calc R U . . .
H98B H 0.026058 0.281132 0.676130 0.162 Uiso 1 1 calc R U . . .
C99 C 0.0489(8) 0.1408(7) 0.6563(4) 0.133(3) Uani 1 1 d D U . . .
H99A H -0.017912 0.147845 0.668507 0.160 Uiso 1 1 calc R U . . .
H99B H 0.080461 0.116050 0.682207 0.160 Uiso 1 1 calc R U . . .
C100 C 0.0572(8) 0.0920(8) 0.6211(4) 0.134(3) Uani 1 1 d D U . . .
H10D H 0.123600 0.091615 0.606187 0.161 Uiso 1 1 calc R U . . .
H10E H 0.037013 0.036573 0.635467 0.161 Uiso 1 1 calc R U . . .
C101 C -0.0002(8) 0.0763(7) 0.5524(4) 0.123(2) Uani 1 1 d D U . . .
H10F H -0.018348 0.020454 0.566905 0.148 Uiso 1 1 calc R U . . .
H10G H 0.063589 0.076503 0.534267 0.148 Uiso 1 1 calc R U . . .
C102 C -0.0657(8) 0.1070(7) 0.5215(4) 0.116(2) Uani 1 1 d D U . . .
H10H H -0.072315 0.068246 0.500931 0.139 Uiso 1 1 calc R U . . .
H10I H -0.127965 0.111801 0.540215 0.139 Uiso 1 1 calc R U . . .
K2 K 0.05990(11) 0.28792(10) 0.02524(6) 0.0605(4) Uani 1 1 d . . . . .
O13 O 0.1073(6) 0.1413(6) 0.0002(3) 0.134(2) Uani 1 1 d D U . . .
O14 O 0.1807(6) 0.1953(6) 0.0730(3) 0.129(2) Uani 1 1 d D U . . .
O15 O -0.0502(5) 0.3376(5) 0.1025(3) 0.121(2) Uani 1 1 d D U . . .
O16 O -0.1354(5) 0.2542(5) 0.0468(3) 0.121(2) Uani 1 1 d D U . . .
O17 O 0.0489(6) 0.3927(6) -0.0603(3) 0.143(2) Uani 1 1 d D U . . .
O18 O 0.1627(7) 0.4335(6) -0.0018(3) 0.147(2) Uani 1 1 d D U . . .
N3 N -0.0435(8) 0.2316(8) -0.0437(4) 0.149(2) Uani 1 1 d D U . . .
N4 N 0.1564(7) 0.3574(7) 0.0928(4) 0.140(2) Uani 1 1 d D U . . .
C103 C 0.0115(10) 0.1695(9) -0.0602(5) 0.146(3) Uani 1 1 d D U . . .
H10J H 0.069125 0.193392 -0.080678 0.175 Uiso 1 1 calc R U . . .
H10K H -0.024502 0.142494 -0.078978 0.175 Uiso 1 1 calc R U . . .
C104 C 0.0386(9) 0.1089(8) -0.0222(5) 0.142(3) Uani 1 1 d D U . . .
H10L H -0.017858 0.090559 0.000919 0.170 Uiso 1 1 calc DR U . . .
H10M H 0.064671 0.062285 -0.035136 0.170 Uiso 1 1 calc R U . . .
C105 C 0.1404(10) 0.0912(8) 0.0359(5) 0.138(3) Uani 1 1 d D U . . .
H10N H 0.167346 0.043907 0.024035 0.166 Uiso 1 1 calc R U . . .
H10O H 0.086855 0.072515 0.060792 0.166 Uiso 1 1 calc R U . . .
C106 C 0.2107(9) 0.1282(8) 0.0554(5) 0.137(3) Uani 1 1 d D U . . .
H10P H 0.230445 0.088834 0.080521 0.165 Uiso 1 1 calc R U . . .
H10Q H 0.266384 0.142973 0.031130 0.165 Uiso 1 1 calc R U . . .
C107 C 0.2497(9) 0.2354(8) 0.0914(5) 0.137(3) Uani 1 1 d D U . . .
H10R H 0.281238 0.196239 0.112258 0.164 Uiso 1 1 calc R U . . .
H10S H 0.297795 0.262382 0.065871 0.164 Uiso 1 1 calc R U . . .
C108 C 0.2030(10) 0.2933(8) 0.1169(5) 0.142(3) Uani 1 1 d D U . . .
H10T H 0.156088 0.264015 0.142235 0.170 Uiso 1 1 calc R U . . .
H10U H 0.250270 0.316886 0.131545 0.170 Uiso 1 1 calc R U . . .
C109 C 0.0828(8) 0.3940(8) 0.1229(5) 0.137(2) Uani 1 1 d D U . . .
H10V H 0.064492 0.444924 0.105368 0.165 Uiso 1 1 calc R U . . .
H10W H 0.108826 0.406090 0.149859 0.165 Uiso 1 1 calc R U . . .
C110 C -0.0013(8) 0.3411(8) 0.1397(4) 0.132(2) Uani 1 1 d D U . . .
H11A H 0.017710 0.287052 0.152510 0.158 Uiso 1 1 calc R U . . .
H11B H -0.042656 0.361907 0.164669 0.158 Uiso 1 1 calc R U . . .
C111 C -0.1342(7) 0.2935(8) 0.1181(4) 0.122(2) Uani 1 1 d D U . . .
H11C H -0.172424 0.316882 0.142937 0.146 Uiso 1 1 calc R U . . .
H11D H -0.120368 0.238087 0.131185 0.146 Uiso 1 1 calc R U . . .
C112 C -0.1879(7) 0.2930(8) 0.0799(4) 0.124(2) Uani 1 1 d D U . . .
H11E H -0.249020 0.264792 0.091944 0.148 Uiso 1 1 calc R U . . .
H11F H -0.199825 0.348339 0.065725 0.148 Uiso 1 1 calc R U . . .
C113 C -0.1850(8) 0.2533(9) 0.0090(4) 0.137(2) Uani 1 1 d D U . . .
H11G H -0.185853 0.307724 -0.009251 0.165 Uiso 1 1 calc R U . . .
H11H H -0.250673 0.234548 0.020874 0.165 Uiso 1 1 calc R U . . .
C114 C -0.1377(8) 0.1997(9) -0.0203(5) 0.146(3) Uani 1 1 d D U . . .
H11I H -0.176313 0.192171 -0.043855 0.175 Uiso 1 1 calc R U . . .
H11J H -0.131279 0.147018 -0.000943 0.175 Uiso 1 1 calc DR U . . .
C115 C -0.0421(10) 0.2961(9) -0.0834(5) 0.154(3) Uani 1 1 d D U . . .
H11K H -0.098709 0.328039 -0.077649 0.184 Uiso 1 1 calc R U . . .
H11L H -0.046245 0.272316 -0.111095 0.184 Uiso 1 1 calc R U . . .
C116 C 0.0403(10) 0.3498(9) -0.0938(5) 0.150(3) Uani 1 1 d D U . . .
H11M H 0.097185 0.317856 -0.098845 0.180 Uiso 1 1 calc R U . . .
H11N H 0.037458 0.387081 -0.123034 0.180 Uiso 1 1 calc R U . . .
C117 C 0.1218(10) 0.4492(9) -0.0740(5) 0.147(3) Uani 1 1 d D U . . .
H11O H 0.106015 0.490140 -0.099453 0.177 Uiso 1 1 calc R U . . .
H11P H 0.179423 0.423055 -0.086162 0.177 Uiso 1 1 calc R U . . .
C118 C 0.1395(10) 0.4868(9) -0.0374(5) 0.150(3) Uani 1 1 d D U . . .
H11Q H 0.191370 0.526736 -0.049030 0.180 Uiso 1 1 calc R U . . .
H11R H 0.082985 0.515220 -0.026106 0.180 Uiso 1 1 calc R U . . .
C119 C 0.1929(10) 0.4730(9) 0.0315(5) 0.151(3) Uani 1 1 d D U . . .
H11S H 0.140032 0.501085 0.046718 0.181 Uiso 1 1 calc R U . . .
H11T H 0.243245 0.512747 0.016370 0.181 Uiso 1 1 calc R U . . .
C120 C 0.2277(9) 0.4136(9) 0.0655(5) 0.148(3) Uani 1 1 d D U . . .
H12D H 0.277544 0.383758 0.049315 0.177 Uiso 1 1 calc R U . . .
H12E H 0.256460 0.441071 0.086730 0.177 Uiso 1 1 calc R U . . .

loop_
_atom_site_aniso_label
_atom_site_aniso_U_11
_atom_site_aniso_U_22
_atom_site_aniso_U_33
_atom_site_aniso_U_23
_atom_site_aniso_U_13
_atom_site_aniso_U_12
U1 0.04050(12) 0.04159(11) 0.03243(12) -0.00879(9) 0.00009(9) -0.00030(9)
U2 0.03947(12) 0.04130(11) 0.03353(12) -0.00747(9) -0.00108(9) 0.00070(8)
S1 0.0481(9) 0.0461(8) 0.0402(9) -0.0099(7) -0.0036(7) -0.0008(6)
O1 0.052(3) 0.051(2) 0.030(2) -0.0164(19) -0.0024(19) 0.004(2)
O2 0.045(2) 0.049(2) 0.039(2) -0.009(2) 0.0054(19) -0.0031(19)
O3 0.043(2) 0.047(2) 0.057(3) -0.016(2) -0.002(2) 0.0065(19)
O4 0.038(2) 0.045(2) 0.046(3) -0.006(2) -0.0038(19) -0.0034(18)
O5 0.059(3) 0.045(2) 0.032(2) -0.0092(19) -0.001(2) 0.009(2)
O6 0.048(3) 0.056(3) 0.042(3) -0.005(2) -0.007(2) 0.004(2)
C1 0.053(3) 0.052(3) 0.035(3) -0.015(2) 0.000(2) 0.002(2)
C2 0.054(3) 0.056(3) 0.034(2) -0.013(2) 0.000(2) 0.000(2)
C3 0.069(3) 0.063(3) 0.040(3) -0.012(3) 0.004(3) 0.000(3)
C4 0.083(3) 0.067(3) 0.044(3) -0.021(3) 0.001(3) 0.000(3)
C5 0.082(3) 0.057(3) 0.048(3) -0.020(3) 0.000(3) 0.003(3)
C6 0.074(3) 0.054(3) 0.042(3) -0.013(2) 0.000(2) 0.002(2)
C7 0.056(3) 0.056(3) 0.034(3) -0.010(2) 0.001(2) -0.007(3)
C8 0.088(5) 0.066(4) 0.045(4) -0.004(3) 0.001(4) -0.019(4)
C9 0.060(4) 0.054(4) 0.048(4) -0.011(3) -0.003(3) -0.005(3)
C10 0.053(4) 0.076(4) 0.050(4) -0.019(4) -0.002(3) -0.007(3)
C11 0.094(4) 0.054(3) 0.051(3) -0.015(3) 0.003(3) -0.002(3)
C12 0.137(7) 0.059(5) 0.071(5) -0.015(4) 0.013(5) -0.005(5)
C13 0.113(6) 0.063(4) 0.057(5) -0.001(4) 0.003(4) 0.019(4)
C14 0.084(5) 0.057(4) 0.058(4) -0.010(4) 0.004(4) -0.019(4)
C15 0.051(3) 0.050(3) 0.048(3) -0.014(2) 0.009(2) -0.006(2)
C16 0.052(3) 0.059(3) 0.058(3) -0.008(2) 0.008(2) -0.005(2)
C17 0.052(3) 0.072(3) 0.074(3) -0.004(3) 0.004(3) -0.013(3)
C18 0.056(3) 0.074(3) 0.077(4) -0.010(3) 0.007(3) -0.019(3)
C19 0.060(3) 0.061(3) 0.066(3) -0.012(3) 0.012(3) -0.012(3)
C20 0.058(3) 0.052(3) 0.051(3) -0.014(2) 0.011(2) -0.002(2)
C21 0.052(3) 0.061(3) 0.064(3) -0.002(3) 0.011(3) 0.001(3)
C22 0.080(5) 0.051(4) 0.066(5) -0.006(4) 0.021(4) 0.010(4)
C23 0.051(4) 0.064(4) 0.054(4) -0.006(3) 0.001(3) 0.006(3)
C24 0.053(4) 0.088(5) 0.110(6) 0.021(5) 0.008(4) 0.014(4)
C25 0.066(3) 0.053(3) 0.051(3) -0.009(3) 0.012(3) 0.000(3)
C26 0.069(5) 0.070(5) 0.066(5) -0.003(4) 0.008(4) 0.015(4)
C27 0.083(5) 0.063(4) 0.052(4) -0.002(4) -0.001(4) -0.001(4)
C28 0.088(5) 0.051(4) 0.060(4) -0.003(3) 0.011(4) 0.006(4)
C29 0.044(3) 0.104(4) 0.051(3) -0.013(3) -0.001(3) 0.004(3)
C30 0.052(3) 0.134(4) 0.065(3) -0.019(3) -0.002(3) 0.016(3)
C31 0.059(3) 0.161(5) 0.078(4) -0.021(4) 0.001(3) 0.007(4)
C32 0.064(3) 0.161(5) 0.077(4) -0.017(4) -0.006(3) -0.008(4)
C33 0.060(3) 0.139(4) 0.062(3) -0.013(4) -0.003(3) -0.008(4)
C34 0.053(3) 0.106(4) 0.052(3) -0.010(3) -0.007(2) -0.001(3)
C35 0.064(4) 0.135(5) 0.074(4) -0.024(4) 0.004(3) 0.037(4)
C36 0.069(5) 0.132(7) 0.056(5) -0.029(5) 0.002(4) 0.030(5)
C37 0.116(7) 0.118(7) 0.092(6) -0.026(6) 0.004(6) 0.048(6)
C38 0.087(6) 0.185(8) 0.093(6) -0.026(6) 0.010(5) 0.055(6)
C39 0.064(3) 0.089(4) 0.050(3) -0.013(3) -0.010(3) 0.013(3)
C40 0.073(5) 0.109(6) 0.079(5) 0.030(5) 0.014(4) 0.027(5)
C41 0.104(6) 0.125(7) 0.088(6) -0.041(5) -0.038(5) 0.036(5)
C42 0.068(4) 0.067(4) 0.045(4) -0.014(3) -0.004(3) 0.011(4)
C43 0.046(3) 0.052(3) 0.040(3) -0.013(2) -0.003(2) -0.005(2)
C44 0.045(2) 0.060(3) 0.046(3) -0.017(2) -0.002(2) -0.005(2)
C45 0.052(3) 0.073(3) 0.063(3) -0.021(3) 0.005(3) -0.007(3)
C46 0.057(3) 0.076(3) 0.070(3) -0.019(3) 0.006(3) -0.016(3)
C47 0.057(3) 0.064(3) 0.062(3) -0.015(3) -0.001(3) -0.014(3)
C48 0.054(3) 0.054(3) 0.058(3) -0.012(2) -0.005(2) -0.008(2)
C49 0.043(3) 0.060(3) 0.047(3) -0.016(3) -0.004(2) 0.003(2)
C50 0.051(4) 0.055(4) 0.046(4) -0.010(3) -0.006(3) 0.009(3)
C51 0.053(4) 0.066(4) 0.043(4) -0.024(3) -0.006(3) -0.001(3)
C52 0.054(4) 0.071(4) 0.069(5) -0.023(4) -0.011(4) 0.013(3)
C53 0.069(3) 0.056(3) 0.099(4) -0.013(3) -0.006(3) -0.005(3)
C54 0.072(5) 0.059(5) 0.162(8) 0.002(5) -0.037(5) -0.006(4)
C55 0.088(6) 0.064(5) 0.135(7) -0.016(5) -0.004(5) -0.006(4)
C56 0.091(6) 0.065(5) 0.118(7) -0.039(5) 0.026(5) -0.007(4)
C57 0.047(3) 0.055(3) 0.047(3) -0.011(3) 0.002(2) 0.007(2)
C58 0.050(3) 0.062(3) 0.045(3) -0.014(2) 0.003(2) 0.008(2)
C59 0.064(3) 0.070(3) 0.052(3) -0.024(3) -0.001(3) 0.005(3)
C60 0.074(3) 0.071(3) 0.066(3) -0.028(3) -0.001(3) 0.006(3)
C61 0.070(3) 0.062(3) 0.066(3) -0.026(3) 0.002(3) 0.012(3)
C62 0.061(3) 0.055(3) 0.059(3) -0.018(2) -0.001(2) 0.010(2)
C63 0.051(3) 0.069(3) 0.040(3) -0.008(3) 0.003(3) 0.013(3)
C64 0.061(4) 0.058(4) 0.051(4) -0.004(3) 0.005(3) 0.009(3)
C65 0.051(4) 0.082(5) 0.043(4) -0.009(3) -0.001(3) 0.022(3)
C66 0.073(5) 0.088(5) 0.049(4) -0.005(4) 0.005(4) 0.019(4)
C67 0.068(3) 0.059(3) 0.067(3) -0.016(3) -0.002(3) 0.019(3)
C68 0.087(5) 0.074(5) 0.091(6) -0.018(4) -0.009(5) 0.030(4)
C69 0.061(4) 0.081(5) 0.066(5) -0.017(4) -0.008(4) 0.013(4)
C70 0.079(5) 0.057(4) 0.065(5) -0.001(4) -0.010(4) 0.020(4)
C71 0.053(3) 0.063(3) 0.040(3) -0.002(3) -0.011(2) 0.008(3)
C72 0.054(3) 0.066(3) 0.045(3) -0.007(2) -0.012(2) 0.008(2)
C73 0.063(3) 0.094(4) 0.052(3) -0.010(3) -0.016(3) 0.008(3)
C74 0.072(3) 0.112(4) 0.053(3) -0.010(3) -0.011(3) 0.008(3)
C75 0.070(3) 0.109(4) 0.049(3) -0.002(3) -0.003(3) 0.008(3)
C76 0.059(3) 0.088(3) 0.046(3) 0.003(3) -0.006(2) 0.006(3)
C77 0.054(3) 0.065(3) 0.051(3) -0.004(3) -0.013(3) 0.004(3)
C78 0.069(5) 0.077(5) 0.063(5) -0.006(4) -0.008(4) 0.025(4)
C79 0.073(5) 0.103(6) 0.074(5) -0.002(5) -0.020(4) -0.022(4)
C80 0.054(4) 0.064(4) 0.050(4) 0.001(3) 0.003(3) -0.001(3)
C81 0.061(3) 0.097(4) 0.061(3) 0.012(3) -0.001(3) -0.001(3)
C82 0.079(5) 0.098(6) 0.119(7) 0.016(6) -0.004(5) -0.016(5)
C83 0.073(5) 0.153(7) 0.072(5) 0.026(6) 0.009(5) -0.006(5)
C84 0.048(4) 0.101(6) 0.062(5) 0.001(4) 0.000(4) 0.008(4)
K1 0.0476(8) 0.0707(10) 0.0452(8) -0.0083(7) -0.0020(6) 0.0022(7)
O7 0.094(4) 0.132(4) 0.142(5) -0.060(4) 0.011(3) 0.017(3)
O8 0.060(3) 0.148(4) 0.095(4) -0.025(3) -0.005(3) 0.019(3)
O9 0.073(3) 0.075(3) 0.066(3) -0.018(2) 0.024(2) -0.011(2)
O10 0.067(3) 0.098(3) 0.077(3) -0.021(3) 0.004(2) -0.018(3)
O11 0.097(4) 0.174(5) 0.104(4) 0.033(4) -0.034(3) -0.043(4)
O12 0.092(4) 0.121(4) 0.128(5) 0.031(4) 0.002(4) -0.025(4)
N1 0.104(4) 0.157(4) 0.108(4) -0.051(3) -0.011(3) -0.029(3)
N2 0.083(3) 0.126(4) 0.098(4) -0.044(3) 0.019(3) -0.025(3)
C85 0.114(5) 0.151(5) 0.130(5) -0.070(4) 0.002(4) -0.013(4)
C86 0.109(5) 0.137(5) 0.145(5) -0.072(4) 0.012(4) 0.006(4)
C87 0.087(4) 0.140(5) 0.141(5) -0.036(4) 0.011(4) 0.025(4)
C88 0.070(4) 0.143(5) 0.121(4) -0.026(4) 0.004(4) 0.030(4)
C89 0.065(4) 0.158(5) 0.093(4) -0.036(4) -0.008(3) 0.003(4)
C90 0.078(4) 0.153(5) 0.098(4) -0.043(4) 0.001(3) -0.012(4)
C91 0.089(4) 0.114(4) 0.090(4) -0.047(3) 0.027(3) -0.021(3)
C92 0.084(4) 0.096(4) 0.077(4) -0.036(3) 0.027(3) -0.011(3)
C93 0.073(3) 0.075(3) 0.072(4) -0.013(3) 0.026(3) -0.009(3)
C94 0.067(3) 0.088(4) 0.078(4) -0.011(3) 0.018(3) -0.013(3)
C95 0.079(4) 0.123(4) 0.091(4) -0.028(4) -0.005(3) -0.027(4)
C96 0.093(4) 0.141(5) 0.101(4) -0.042(4) -0.009(4) -0.032(4)
C97 0.109(4) 0.177(5) 0.105(5) -0.022(4) -0.020(4) -0.038(4)
C98 0.107(4) 0.183(5) 0.106(5) 0.006(4) -0.025(4) -0.042(4)
C99 0.096(4) 0.162(5) 0.118(5) 0.049(4) -0.030(4) -0.035(4)
C100 0.098(4) 0.142(5) 0.135(5) 0.047(4) -0.013(4) -0.026(4)
C101 0.103(4) 0.115(5) 0.130(5) 0.002(4) 0.021(4) -0.031(4)
C102 0.098(4) 0.120(4) 0.118(5) -0.029(4) 0.024(4) -0.037(4)
K2 0.0615(9) 0.0683(10) 0.0521(9) -0.0134(8) -0.0073(7) 0.0006(8)
O13 0.136(5) 0.140(5) 0.128(5) -0.053(4) 0.005(4) 0.025(4)
O14 0.116(4) 0.160(5) 0.104(4) -0.004(4) -0.016(4) 0.037(4)
O15 0.102(4) 0.141(4) 0.119(4) -0.056(4) 0.022(3) -0.022(4)
O16 0.078(4) 0.162(5) 0.128(5) -0.053(4) -0.006(3) -0.011(4)
O17 0.120(4) 0.187(6) 0.112(5) -0.001(4) -0.011(4) 0.029(4)
O18 0.129(5) 0.162(6) 0.132(5) 0.001(4) 0.005(4) -0.021(4)
N3 0.122(4) 0.197(5) 0.138(5) -0.052(4) -0.022(4) 0.000(4)
N4 0.124(4) 0.169(5) 0.127(4) -0.040(4) -0.006(4) -0.028(4)
C103 0.134(5) 0.178(6) 0.139(5) -0.069(4) -0.016(4) 0.001(5)
C104 0.138(5) 0.155(5) 0.140(5) -0.067(4) 0.000(4) 0.010(5)
C105 0.137(5) 0.142(5) 0.125(5) -0.027(4) 0.009(4) 0.040(5)
C106 0.131(5) 0.152(5) 0.116(5) -0.006(4) 0.000(4) 0.048(5)
C107 0.117(5) 0.177(6) 0.113(5) -0.011(4) -0.024(4) 0.018(4)
C108 0.125(5) 0.179(6) 0.122(5) -0.028(4) -0.020(4) -0.007(4)
C109 0.127(5) 0.164(5) 0.124(5) -0.059(4) 0.006(4) -0.025(4)
C110 0.119(5) 0.156(5) 0.121(5) -0.057(4) 0.017(4) -0.023(4)
C111 0.092(4) 0.146(5) 0.123(5) -0.051(4) 0.024(4) -0.015(4)
C112 0.085(4) 0.154(5) 0.129(5) -0.049(4) 0.015(4) -0.012(4)
C113 0.093(4) 0.187(5) 0.139(5) -0.051(5) -0.017(4) -0.011(4)
C114 0.109(5) 0.198(5) 0.141(5) -0.057(5) -0.024(4) -0.013(5)
C115 0.130(5) 0.205(6) 0.129(5) -0.030(5) -0.028(5) 0.011(5)
C116 0.126(5) 0.200(6) 0.120(5) -0.014(5) -0.024(5) 0.023(5)
C117 0.124(5) 0.177(6) 0.119(5) 0.011(5) 0.001(5) 0.019(5)
C118 0.129(5) 0.169(6) 0.129(5) 0.010(5) 0.007(5) 0.002(5)
C119 0.133(5) 0.165(6) 0.143(5) -0.016(5) -0.001(5) -0.040(5)
C120 0.130(5) 0.170(6) 0.140(5) -0.030(4) -0.010(4) -0.046(4)

loop_
_atom_type_symbol
_atom_type_description
_atom_type_scat_dispersion_real
_atom_type_scat_dispersion_imag
_atom_type_scat_source
C C 0.0181 0.0091 'International Tables Vol C Tables 4.2.6.8 and 6.1.1.4'
H H 0.0000 0.0000 'International Tables Vol C Tables 4.2.6.8 and 6.1.1.4'
K K 0.3868 1.0657 'International Tables Vol C Tables 4.2.6.8 and 6.1.1.4'
N N 0.0311 0.0180 'International Tables Vol C Tables 4.2.6.8 and 6.1.1.4'
O O 0.0492 0.0322 'International Tables Vol C Tables 4.2.6.8 and 6.1.1.4'
S S 0.3331 0.5567 'International Tables Vol C Tables 4.2.6.8 and 6.1.1.4'
U U -4.3638 13.4090 'International Tables Vol C Tables 4.2.6.8 and 6.1.1.4'

loop_
_exptl_crystal_face_index_h
_exptl_crystal_face_index_k
_exptl_crystal_face_index_l
_exptl_crystal_face_perp_dist
0 1 0 0.0240
0 -1 0 0.0157
0 0 -1 0.0381
0 0 1 0.0344
2 -1 -2 0.0606
-2 1 2 0.0469
1 0 1 0.0622
1 0 0 0.0650
-1 0 0 0.0582

loop_
_geom_angle_atom_site_label_1
_geom_angle_atom_site_label_2
_geom_angle_atom_site_label_3
_geom_angle
_geom_angle_site_symmetry_1
_geom_angle_site_symmetry_3
_geom_angle_publ_flag
O1 U1 S1 108.18(11) . . ?
O1 U1 O2 107.21(15) . . ?
O2 U1 S1 109.36(11) . . ?
O3 U1 S1 108.46(11) . . ?
O3 U1 O1 117.50(15) . . ?
O3 U1 O2 105.93(16) . . ?
O4 U2 S1 106.14(11) . . ?
O4 U2 O5 106.36(16) . . ?
O4 U2 O6 111.05(15) . . ?
O5 U2 S1 109.21(11) . . ?
O5 U2 O6 112.79(16) . . ?
O6 U2 S1 110.97(12) . . ?
U2 S1 U1 173.56(7) . . ?
C1 O1 U1 175.5(4) . . ?
C15 O2 U1 154.2(4) . . ?
C29 O3 U1 152.1(5) . . ?
C43 O4 U2 167.8(4) . . ?
C57 O5 U2 154.9(4) . . ?
C71 O6 U2 153.1(4) . . ?
O1 C1 C2 120.7(6) . . ?
O1 C1 C6 120.5(6) . . ?
C6 C1 C2 118.8(6) . . ?
C1 C2 C7 122.5(5) . . ?
C3 C2 C1 118.8(6) . . ?
C3 C2 C7 118.7(6) . . ?
C2 C3 H3 119.1 . . ?
C4 C3 C2 121.8(7) . . ?
C4 C3 H3 119.1 . . ?
C3 C4 H4 120.6 . . ?
C3 C4 C5 118.7(7) . . ?
C5 C4 H4 120.6 . . ?
C4 C5 H5 118.5 . . ?
C4 C5 C6 122.9(7) . . ?
C6 C5 H5 118.5 . . ?
C1 C6 C11 122.7(6) . . ?
C5 C6 C1 118.8(7) . . ?
C5 C6 C11 118.5(7) . . ?
C2 C7 C8 112.3(6) . . ?
C9 C7 C2 110.7(5) . . ?
C9 C7 C8 107.2(6) . . ?
C10 C7 C2 110.8(6) . . ?
C10 C7 C8 106.7(6) . . ?
C10 C7 C9 109.0(6) . . ?
C7 C8 H8A 109.5 . . ?
C7 C8 H8B 109.5 . . ?
C7 C8 H8C 109.5 . . ?
H8A C8 H8B 109.5 . . ?
H8A C8 H8C 109.5 . . ?
H8B C8 H8C 109.5 . . ?
C7 C9 H9A 109.5 . . ?
C7 C9 H9B 109.5 . . ?
C7 C9 H9C 109.5 . . ?
H9A C9 H9B 109.5 . . ?
H9A C9 H9C 109.5 . . ?
H9B C9 H9C 109.5 . . ?
C7 C10 H10A 109.5 . . ?
C7 C10 H10B 109.5 . . ?
C7 C10 H10C 109.5 . . ?
H10A C10 H10B 109.5 . . ?
H10A C10 H10C 109.5 . . ?
H10B C10 H10C 109.5 . . ?
C12 C11 C6 112.2(6) . . ?
C12 C11 C14 105.9(7) . . ?
C13 C11 C6 109.3(7) . . ?
C13 C11 C12 108.1(7) . . ?
C13 C11 C14 111.4(7) . . ?
C14 C11 C6 109.9(6) . . ?
C11 C12 H12A 109.5 . . ?
C11 C12 H12B 109.5 . . ?
C11 C12 H12C 109.5 . . ?
H12A C12 H12B 109.5 . . ?
H12A C12 H12C 109.5 . . ?
H12B C12 H12C 109.5 . . ?
C11 C13 H13A 109.5 . . ?
C11 C13 H13B 109.5 . . ?
C11 C13 H13C 109.5 . . ?
H13A C13 H13B 109.5 . . ?
H13A C13 H13C 109.5 . . ?
H13B C13 H13C 109.5 . . ?
C11 C14 H14A 109.5 . . ?
C11 C14 H14B 109.5 . . ?
C11 C14 H14C 109.5 . . ?
H14A C14 H14B 109.5 . . ?
H14A C14 H14C 109.5 . . ?
H14B C14 H14C 109.5 . . ?
O2 C15 C16 120.0(6) . . ?
O2 C15 C20 120.2(7) . . ?
C16 C15 C20 119.8(6) . . ?
C15 C16 C21 122.2(6) . . ?
C17 C16 C15 117.4(7) . . ?
C17 C16 C21 120.4(7) . . ?
C16 C17 H17 118.6 . . ?
C18 C17 C16 122.8(8) . . ?
C18 C17 H17 118.6 . . ?
C17 C18 H18 120.3 . . ?
C19 C18 C17 119.4(7) . . ?
C19 C18 H18 120.3 . . ?
C18 C19 H19 119.0 . . ?
C18 C19 C20 121.9(8) . . ?
C20 C19 H19 119.0 . . ?
C15 C20 C25 122.6(6) . . ?
C19 C20 C15 117.7(7) . . ?
C19 C20 C25 119.7(7) . . ?
C22 C21 C16 110.8(7) . . ?
C22 C21 C23 110.6(6) . . ?
C22 C21 C24 107.2(7) . . ?
C23 C21 C16 110.5(6) . . ?
C23 C21 C24 106.2(7) . . ?
C24 C21 C16 111.3(6) . . ?
C21 C22 H22A 109.5 . . ?
C21 C22 H22B 109.5 . . ?
C21 C22 H22C 109.5 . . ?
H22A C22 H22B 109.5 . . ?
H22A C22 H22C 109.5 . . ?
H22B C22 H22C 109.5 . . ?
C21 C23 H23A 109.5 . . ?
C21 C23 H23B 109.5 . . ?
C21 C23 H23C 109.5 . . ?
H23A C23 H23B 109.5 . . ?
H23A C23 H23C 109.5 . . ?
H23B C23 H23C 109.5 . . ?
C21 C24 H24A 109.5 . . ?
C21 C24 H24B 109.5 . . ?
C21 C24 H24C 109.5 . . ?
H24A C24 H24B 109.5 . . ?
H24A C24 H24C 109.5 . . ?
H24B C24 H24C 109.5 . . ?
C20 C25 C26 111.3(6) . . ?
C20 C25 C27 109.2(6) . . ?
C20 C25 C28 113.3(7) . . ?
C27 C25 C26 110.0(7) . . ?
C28 C25 C26 107.4(6) . . ?
C28 C25 C27 105.5(6) . . ?
C25 C26 H26A 109.5 . . ?
C25 C26 H26B 109.5 . . ?
C25 C26 H26C 109.5 . . ?
H26A C26 H26B 109.5 . . ?
H26A C26 H26C 109.5 . . ?
H26B C26 H26C 109.5 . . ?
C25 C27 H27A 109.5 . . ?
C25 C27 H27B 109.5 . . ?
C25 C27 H27C 109.5 . . ?
H27A C27 H27B 109.5 . . ?
H27A C27 H27C 109.5 . . ?
H27B C27 H27C 109.5 . . ?
C25 C28 H28A 109.5 . . ?
C25 C28 H28B 109.5 . . ?
C25 C28 H28C 109.5 . . ?
H28A C28 H28B 109.5 . . ?
H28A C28 H28C 109.5 . . ?
H28B C28 H28C 109.5 . . ?
O3 C29 C30 119.2(7) . . ?
O3 C29 C34 120.6(7) . . ?
C30 C29 C34 120.2(7) . . ?
C29 C30 C31 117.3(9) . . ?
C29 C30 C35 122.6(8) . . ?
C31 C30 C35 120.1(8) . . ?
C30 C31 H31 119.4 . . ?
C30 C31 C32 121.2(9) . . ?
C32 C31 H31 119.4 . . ?
C31 C32 H32 120.2 . . ?
C33 C32 C31 119.7(10) . . ?
C33 C32 H32 120.2 . . ?
C32 C33 H33 119.3 . . ?
C32 C33 C34 121.5(10) . . ?
C34 C33 H33 119.3 . . ?
C29 C34 C39 124.3(7) . . ?
C33 C34 C29 118.9(8) . . ?
C33 C34 C39 116.7(8) . . ?
C30 C35 C36 110.1(9) . . ?
C30 C35 C38 112.7(9) . . ?
C37 C35 C30 108.3(8) . . ?
C37 C35 C36 111.0(9) . . ?
C37 C35 C38 108.3(10) . . ?
C38 C35 C36 106.4(8) . . ?
C35 C36 H36A 109.5 . . ?
C35 C36 H36B 109.5 . . ?
C35 C36 H36C 109.5 . . ?
H36A C36 H36B 109.5 . . ?
H36A C36 H36C 109.5 . . ?
H36B C36 H36C 109.5 . . ?
C35 C37 H37A 109.5 . . ?
C35 C37 H37B 109.5 . . ?
C35 C37 H37C 109.5 . . ?
H37A C37 H37B 109.5 . . ?
H37A C37 H37C 109.5 . . ?
H37B C37 H37C 109.5 . . ?
C35 C38 H38A 109.5 . . ?
C35 C38 H38B 109.5 . . ?
C35 C38 H38C 109.5 . . ?
H38A C38 H38B 109.5 . . ?
H38A C38 H38C 109.5 . . ?
H38B C38 H38C 109.5 . . ?
C34 C39 C40 106.5(7) . . ?
C41 C39 C34 114.2(8) . . ?
C41 C39 C40 105.8(8) . . ?
C41 C39 C42 105.9(7) . . ?
C42 C39 C34 114.5(7) . . ?
C42 C39 C40 109.6(7) . . ?
C39 C40 H40A 109.5 . . ?
C39 C40 H40B 109.5 . . ?
C39 C40 H40C 109.5 . . ?
H40A C40 H40B 109.5 . . ?
H40A C40 H40C 109.5 . . ?
H40B C40 H40C 109.5 . . ?
C39 C41 H41A 109.5 . . ?
C39 C41 H41B 109.5 . . ?
C39 C41 H41C 109.5 . . ?
H41A C41 H41B 109.5 . . ?
H41A C41 H41C 109.5 . . ?
H41B C41 H41C 109.5 . . ?
C39 C42 H42A 109.5 . . ?
C39 C42 H42B 109.5 . . ?
C39 C42 H42C 109.5 . . ?
H42A C42 H42B 109.5 . . ?
H42A C42 H42C 109.5 . . ?
H42B C42 H42C 109.5 . . ?
O4 C43 C44 119.6(6) . . ?
O4 C43 C48 119.9(6) . . ?
C44 C43 C48 120.6(6) . . ?
C43 C44 C49 123.9(6) . . ?
C45 C44 C43 116.9(6) . . ?
C45 C44 C49 119.2(6) . . ?
C44 C45 H45 119.0 . . ?
C46 C45 C44 122.0(8) . . ?
C46 C45 H45 119.0 . . ?
C45 C46 H46 120.3 . . ?
C47 C46 C45 119.4(7) . . ?
C47 C46 H46 120.3 . . ?
C46 C47 H47 118.4 . . ?
C46 C47 C48 123.2(7) . . ?
C48 C47 H47 118.4 . . ?
C43 C48 C53 122.6(6) . . ?
C47 C48 C43 117.2(7) . . ?
C47 C48 C53 120.2(7) . . ?
C50 C49 C44 111.0(6) . . ?
C50 C49 C52 106.6(6) . . ?
C51 C49 C44 111.0(6) . . ?
C51 C49 C50 109.0(5) . . ?
C51 C49 C52 106.8(6) . . ?
C52 C49 C44 112.2(6) . . ?
C49 C50 H50A 109.5 . . ?
C49 C50 H50B 109.5 . . ?
C49 C50 H50C 109.5 . . ?
H50A C50 H50B 109.5 . . ?
H50A C50 H50C 109.5 . . ?
H50B C50 H50C 109.5 . . ?
C49 C51 H51A 109.5 . . ?
C49 C51 H51B 109.5 . . ?
C49 C51 H51C 109.5 . . ?
H51A C51 H51B 109.5 . . ?
H51A C51 H51C 109.5 . . ?
H51B C51 H51C 109.5 . . ?
C49 C52 H52A 109.5 . . ?
C49 C52 H52B 109.5 . . ?
C49 C52 H52C 109.5 . . ?
H52A C52 H52B 109.5 . . ?
H52A C52 H52C 109.5 . . ?
H52B C52 H52C 109.5 . . ?
C48 C53 C54 107.9(8) . . ?
C55 C53 C48 112.5(7) . . ?
C55 C53 C54 105.9(8) . . ?
C56 C53 C48 110.8(7) . . ?
C56 C53 C54 112.0(8) . . ?
C56 C53 C55 107.6(8) . . ?
C53 C54 H54A 109.5 . . ?
C53 C54 H54B 109.5 . . ?
C53 C54 H54C 109.5 . . ?
H54A C54 H54B 109.5 . . ?
H54A C54 H54C 109.5 . . ?
H54B C54 H54C 109.5 . . ?
C53 C55 H55A 109.5 . . ?
C53 C55 H55B 109.5 . . ?
C53 C55 H55C 109.5 . . ?
H55A C55 H55B 109.5 . . ?
H55A C55 H55C 109.5 . . ?
H55B C55 H55C 109.5 . . ?
C53 C56 H56A 109.5 . . ?
C53 C56 H56B 109.5 . . ?
C53 C56 H56C 109.5 . . ?
H56A C56 H56B 109.5 . . ?
H56A C56 H56C 109.5 . . ?
H56B C56 H56C 109.5 . . ?
O5 C57 C58 120.4(6) . . ?
O5 C57 C62 120.7(6) . . ?
C58 C57 C62 118.9(6) . . ?
C57 C58 C63 121.4(6) . . ?
C59 C58 C57 118.2(7) . . ?
C59 C58 C63 120.3(7) . . ?
C58 C59 H59 118.9 . . ?
C60 C59 C58 122.2(8) . . ?
C60 C59 H59 118.9 . . ?
C59 C60 H60 120.7 . . ?
C61 C60 C59 118.7(8) . . ?
C61 C60 H60 120.7 . . ?
C60 C61 H61 118.8 . . ?
C60 C61 C62 122.4(7) . . ?
C62 C61 H61 118.8 . . ?
C57 C62 C67 122.3(6) . . ?
C61 C62 C57 117.7(7) . . ?
C61 C62 C67 119.9(7) . . ?
C64 C63 C58 109.7(6) . . ?
C65 C63 C58 110.0(6) . . ?
C65 C63 C64 112.0(6) . . ?
C65 C63 C66 107.6(6) . . ?
C66 C63 C58 110.9(6) . . ?
C66 C63 C64 106.5(6) . . ?
C63 C64 H64A 109.5 . . ?
C63 C64 H64B 109.5 . . ?
C63 C64 H64C 109.5 . . ?
H64A C64 H64B 109.5 . . ?
H64A C64 H64C 109.5 . . ?
H64B C64 H64C 109.5 . . ?
C63 C65 H65A 109.5 . . ?
C63 C65 H65B 109.5 . . ?
C63 C65 H65C 109.5 . . ?
H65A C65 H65B 109.5 . . ?
H65A C65 H65C 109.5 . . ?
H65B C65 H65C 109.5 . . ?
C63 C66 H66A 109.5 . . ?
C63 C66 H66B 109.5 . . ?
C63 C66 H66C 109.5 . . ?
H66A C66 H66B 109.5 . . ?
H66A C66 H66C 109.5 . . ?
H66B C66 H66C 109.5 . . ?
C62 C67 C68 112.4(7) . . ?
C62 C67 C70 111.7(6) . . ?
C68 C67 C70 107.1(7) . . ?
C69 C67 C62 108.1(7) . . ?
C69 C67 C68 107.3(7) . . ?
C69 C67 C70 110.1(7) . . ?
C67 C68 H68A 109.5 . . ?
C67 C68 H68B 109.5 . . ?
C67 C68 H68C 109.5 . . ?
H68A C68 H68B 109.5 . . ?
H68A C68 H68C 109.5 . . ?
H68B C68 H68C 109.5 . . ?
C67 C69 H69A 109.5 . . ?
C67 C69 H69B 109.5 . . ?
C67 C69 H69C 109.5 . . ?
H69A C69 H69B 109.5 . . ?
H69A C69 H69C 109.5 . . ?
H69B C69 H69C 109.5 . . ?
C67 C70 H70A 109.5 . . ?
C67 C70 H70B 109.5 . . ?
C67 C70 H70C 109.5 . . ?
H70A C70 H70B 109.5 . . ?
H70A C70 H70C 109.5 . . ?
H70B C70 H70C 109.5 . . ?
O6 C71 C72 120.4(6) . . ?
O6 C71 C76 119.8(6) . . ?
C72 C71 C76 119.8(7) . . ?
C71 C72 C77 123.9(6) . . ?
C73 C72 C71 118.6(7) . . ?
C73 C72 C77 117.1(7) . . ?
C72 C73 H73 118.9 . . ?
C74 C73 C72 122.3(8) . . ?
C74 C73 H73 118.9 . . ?
C73 C74 H74 120.9 . . ?
C73 C74 C75 118.3(8) . . ?
C75 C74 H74 120.9 . . ?
C74 C75 H75 118.8 . . ?
C76 C75 C74 122.4(8) . . ?
C76 C75 H75 118.8 . . ?
C71 C76 C81 122.6(7) . . ?
C75 C76 C71 118.3(7) . . ?
C75 C76 C81 119.1(7) . . ?
C72 C77 C79 111.3(7) . . ?
C72 C77 C80 115.0(6) . . ?
C78 C77 C72 108.4(6) . . ?
C78 C77 C79 107.4(7) . . ?
C78 C77 C80 109.0(6) . . ?
C80 C77 C79 105.4(6) . . ?
C77 C78 H78A 109.5 . . ?
C77 C78 H78B 109.5 . . ?
C77 C78 H78C 109.5 . . ?
H78A C78 H78B 109.5 . . ?
H78A C78 H78C 109.5 . . ?
H78B C78 H78C 109.5 . . ?
C77 C79 H79A 109.5 . . ?
C77 C79 H79B 109.5 . . ?
C77 C79 H79C 109.5 . . ?
H79A C79 H79B 109.5 . . ?
H79A C79 H79C 109.5 . . ?
H79B C79 H79C 109.5 . . ?
C77 C80 H80A 109.5 . . ?
C77 C80 H80B 109.5 . . ?
C77 C80 H80C 109.5 . . ?
H80A C80 H80B 109.5 . . ?
H80A C80 H80C 109.5 . . ?
H80B C80 H80C 109.5 . . ?
C76 C81 C83 112.6(8) . . ?
C82 C81 C76 105.3(7) . . ?
C82 C81 C83 106.5(8) . . ?
C84 C81 C76 113.5(7) . . ?
C84 C81 C82 111.9(8) . . ?
C84 C81 C83 106.9(8) . . ?
C81 C82 H82A 109.5 . . ?
C81 C82 H82B 109.5 . . ?
C81 C82 H82C 109.5 . . ?
H82A C82 H82B 109.5 . . ?
H82A C82 H82C 109.5 . . ?
H82B C82 H82C 109.5 . . ?
C81 C83 H83A 109.5 . . ?
C81 C83 H83B 109.5 . . ?
C81 C83 H83C 109.5 . . ?
H83A C83 H83B 109.5 . . ?
H83A C83 H83C 109.5 . . ?
H83B C83 H83C 109.5 . . ?
C81 C84 H84A 109.5 . . ?
C81 C84 H84B 109.5 . . ?
C81 C84 H84C 109.5 . . ?
H84A C84 H84B 109.5 . . ?
H84A C84 H84C 109.5 . . ?
H84B C84 H84C 109.5 . . ?
O7 K1 O8 60.9(2) . . ?
O7 K1 O10 95.2(2) . . ?
O7 K1 O12 125.5(2) . . ?
O7 K1 N1 59.6(3) . . ?
O7 K1 N2 120.7(2) . . ?
O8 K1 O10 120.8(2) . . ?
O8 K1 O12 99.4(2) . . ?
O8 K1 N1 120.0(3) . . ?
O8 K1 N2 60.2(2) . . ?
O9 K1 O7 133.1(2) . . ?
O9 K1 O8 95.55(19) . . ?
O9 K1 O10 60.83(16) . . ?
O9 K1 O12 96.4(2) . . ?
O9 K1 N1 119.7(2) . . ?
O9 K1 N2 59.75(18) . . ?
O10 K1 O12 134.1(2) . . ?
O10 K1 N1 59.3(2) . . ?
O10 K1 N2 120.20(19) . . ?
O11 K1 O7 100.2(3) . . ?
O11 K1 O8 137.9(2) . . ?
O11 K1 O9 120.9(2) . . ?
O11 K1 O10 96.8(2) . . ?
O11 K1 O12 59.2(3) . . ?
O11 K1 N1 61.6(3) . . ?
O11 K1 N2 118.6(3) . . ?
O12 K1 N1 120.3(3) . . ?
O12 K1 N2 59.9(2) . . ?
N1 K1 N2 179.4(2) . . ?
C86 O7 K1 119.3(6) . . ?
C87 O7 K1 111.1(7) . . ?
C87 O7 C86 116.3(10) . . ?
C88 O8 K1 113.6(6) . . ?
C88 O8 C89 110.3(7) . . ?
C89 O8 K1 113.4(6) . . ?
C92 O9 K1 116.7(4) . . ?
C93 O9 K1 115.1(4) . . ?
C93 O9 C92 112.0(6) . . ?
C94 O10 K1 111.2(4) . . ?
C95 O10 K1 116.7(5) . . ?
C95 O10 C94 112.0(7) . . ?
C98 O11 K1 114.4(8) . . ?
C98 O11 C99 109.2(9) . . ?
C99 O11 K1 117.4(6) . . ?
C100 O12 K1 111.1(7) . . ?
C101 O12 K1 113.7(6) . . ?
C101 O12 C100 115.0(10) . . ?
C85 N1 K1 109.6(7) . . ?
C85 N1 C96 111.4(10) . . ?
C85 N1 C97 106.4(10) . . ?
C96 N1 K1 110.0(6) . . ?
C96 N1 C97 112.0(9) . . ?
C97 N1 K1 107.2(7) . . ?
C90 N2 K1 107.9(6) . . ?
C91 N2 K1 109.7(6) . . ?
C91 N2 C90 108.7(8) . . ?
C102 N2 K1 108.8(6) . . ?
C102 N2 C90 110.3(8) . . ?
C102 N2 C91 111.5(8) . . ?
N1 C85 H85A 109.0 . . ?
N1 C85 H85B 109.0 . . ?
N1 C85 C86 112.8(10) . . ?
H85A C85 H85B 107.8 . . ?
C86 C85 H85A 109.0 . . ?
C86 C85 H85B 109.0 . . ?
O7 C86 C85 108.5(10) . . ?
O7 C86 H86A 110.0 . . ?
O7 C86 H86B 110.0 . . ?
C85 C86 H86A 110.0 . . ?
C85 C86 H86B 110.0 . . ?
H86A C86 H86B 108.4 . . ?
O7 C87 H87A 109.2 . . ?
O7 C87 H87B 109.2 . . ?
O7 C87 C88 112.0(10) . . ?
H87A C87 H87B 107.9 . . ?
C88 C87 H87A 109.2 . . ?
C88 C87 H87B 109.2 . . ?
O8 C88 C87 107.1(8) . . ?
O8 C88 H88A 110.3 . . ?
O8 C88 H88B 110.3 . . ?
C87 C88 H88A 110.3 . . ?
C87 C88 H88B 110.3 . . ?
H88A C88 H88B 108.5 . . ?
O8 C89 H89A 110.2 . . ?
O8 C89 H89B 110.2 . . ?
O8 C89 C90 107.5(8) . . ?
H89A C89 H89B 108.5 . . ?
C90 C89 H89A 110.2 . . ?
C90 C89 H89B 110.2 . . ?
N2 C90 C89 113.2(9) . . ?
N2 C90 H90A 108.9 . . ?
N2 C90 H90B 108.9 . . ?
C89 C90 H90A 108.9 . . ?
C89 C90 H90B 108.9 . . ?
H90A C90 H90B 107.8 . . ?
N2 C91 H91A 108.8 . . ?
N2 C91 H91B 108.8 . . ?
N2 C91 C92 113.6(8) . . ?
H91A C91 H91B 107.7 . . ?
C92 C91 H91A 108.8 . . ?
C92 C91 H91B 108.8 . . ?
O9 C92 C91 108.7(8) . . ?
O9 C92 H92A 110.0 . . ?
O9 C92 H92B 110.0 . . ?
C91 C92 H92A 110.0 . . ?
C91 C92 H92B 110.0 . . ?
H92A C92 H92B 108.3 . . ?
O9 C93 H93A 109.6 . . ?
O9 C93 H93B 109.6 . . ?
O9 C93 C94 110.1(7) . . ?
H93A C93 H93B 108.2 . . ?
C94 C93 H93A 109.6 . . ?
C94 C93 H93B 109.6 . . ?
O10 C94 C93 110.2(7) . . ?
O10 C94 H94A 109.6 . . ?
O10 C94 H94B 109.6 . . ?
C93 C94 H94A 109.6 . . ?
C93 C94 H94B 109.6 . . ?
H94A C94 H94B 108.1 . . ?
O10 C95 H95A 110.1 . . ?
O10 C95 H95B 110.1 . . ?
O10 C95 C96 107.8(8) . . ?
H95A C95 H95B 108.5 . . ?
C96 C95 H95A 110.1 . . ?
C96 C95 H95B 110.1 . . ?
N1 C96 C95 111.9(9) . . ?
N1 C96 H96A 109.2 . . ?
N1 C96 H96B 109.2 . . ?
C95 C96 H96A 109.2 . . ?
C95 C96 H96B 109.2 . . ?
H96A C96 H96B 107.9 . . ?
N1 C97 H97A 109.2 . . ?
N1 C97 H97B 109.2 . . ?
N1 C97 C98 111.8(9) . . ?
H97A C97 H97B 107.9 . . ?
C98 C97 H97A 109.2 . . ?
C98 C97 H97B 109.2 . . ?
O11 C98 C97 110.5(10) . . ?
O11 C98 H98A 109.6 . . ?
O11 C98 H98B 109.6 . . ?
C97 C98 H98A 109.6 . . ?
C97 C98 H98B 109.6 . . ?
H98A C98 H98B 108.1 . . ?
O11 C99 H99A 110.5 . . ?
O11 C99 H99B 110.5 . . ?
O11 C99 C100 106.2(10) . . ?
H99A C99 H99B 108.7 . . ?
C100 C99 H99A 110.5 . . ?
C100 C99 H99B 110.5 . . ?
O12 C100 C99 110.2(11) . . ?
O12 C100 H10D 109.6 . . ?
O12 C100 H10E 109.6 . . ?
C99 C100 H10D 109.6 . . ?
C99 C100 H10E 109.6 . . ?
H10D C100 H10E 108.1 . . ?
O12 C101 H10F 109.3 . . ?
O12 C101 H10G 109.3 . . ?
O12 C101 C102 111.6(11) . . ?
H10F C101 H10G 108.0 . . ?
C102 C101 H10F 109.3 . . ?
C102 C101 H10G 109.3 . . ?
N2 C102 C101 113.4(9) . . ?
N2 C102 H10H 108.9 . . ?
N2 C102 H10I 108.9 . . ?
C101 C102 H10H 108.9 . . ?
C101 C102 H10I 108.9 . . ?
H10H C102 H10I 107.7 . . ?
O13 K2 O15 135.0(3) . . ?
O13 K2 O16 95.4(3) . . ?
O13 K2 O17 105.0(3) . . ?
O13 K2 O18 128.0(3) . . ?
O13 K2 N3 62.3(3) . . ?
O13 K2 N4 122.2(3) . . ?
O14 K2 O13 62.0(3) . . ?
O14 K2 O15 97.2(3) . . ?
O14 K2 O16 120.0(3) . . ?
O14 K2 O17 143.2(3) . . ?
O14 K2 O18 101.2(3) . . ?
O14 K2 N3 123.8(3) . . ?
O14 K2 N4 60.9(3) . . ?
O15 K2 O16 59.1(2) . . ?
O15 K2 O17 112.8(3) . . ?
O15 K2 N3 117.0(3) . . ?
O15 K2 N4 60.8(3) . . ?
O16 K2 O17 94.3(3) . . ?
O16 K2 N3 59.2(3) . . ?
O16 K2 N4 119.4(3) . . ?
O17 K2 N3 61.0(3) . . ?
O17 K2 N4 115.5(3) . . ?
O18 K2 O15 93.4(3) . . ?
O18 K2 O16 131.4(3) . . ?
O18 K2 O17 57.9(3) . . ?
O18 K2 N3 118.4(3) . . ?
O18 K2 N4 58.7(3) . . ?
N3 K2 N4 175.4(3) . . ?
C104 O13 K2 113.7(7) . . ?
C105 O13 K2 110.9(7) . . ?
C105 O13 C104 117.8(11) . . ?
C106 O14 K2 115.3(7) . . ?
C106 O14 C107 115.5(10) . . ?
C107 O14 K2 117.7(7) . . ?
C110 O15 K2 114.1(7) . . ?
C111 O15 K2 113.0(6) . . ?
C111 O15 C110 110.8(9) . . ?
C112 O16 K2 117.5(6) . . ?
C112 O16 C113 109.9(9) . . ?
C113 O16 K2 117.5(7) . . ?
C116 O17 K2 110.1(9) . . ?
C116 O17 C117 112.2(11) . . ?
C117 O17 K2 113.9(8) . . ?
C118 O18 K2 118.3(9) . . ?
C118 O18 C119 110.6(12) . . ?
C119 O18 K2 120.9(8) . . ?
C103 N3 K2 105.5(8) . . ?
C103 N3 C114 110.1(12) . . ?
C103 N3 C115 106.7(12) . . ?
C114 N3 K2 109.6(8) . . ?
C115 N3 K2 108.6(8) . . ?
C115 N3 C114 115.8(12) . . ?
C108 N4 K2 106.5(8) . . ?
C108 N4 C109 114.2(11) . . ?
C108 N4 C120 107.6(11) . . ?
C109 N4 K2 107.1(7) . . ?
C120 N4 K2 107.0(8) . . ?
C120 N4 C109 113.9(11) . . ?
N3 C103 H10J 108.9 . . ?
N3 C103 H10K 108.9 . . ?
N3 C103 C104 113.3(11) . . ?
H10J C103 H10K 107.7 . . ?
C104 C103 H10J 108.9 . . ?
C104 C103 H10K 108.9 . . ?
O13 C104 C103 111.3(12) . . ?
O13 C104 H10L 109.4 . . ?
O13 C104 H10M 109.4 . . ?
C103 C104 H10L 109.4 . . ?
C103 C104 H10M 109.4 . . ?
H10L C104 H10M 108.0 . . ?
O13 C105 H10N 108.8 . . ?
O13 C105 H10O 108.8 . . ?
O13 C105 C106 113.8(12) . . ?
H10N C105 H10O 107.7 . . ?
C106 C105 H10N 108.8 . . ?
C106 C105 H10O 108.8 . . ?
O14 C106 C105 113.8(11) . . ?
O14 C106 H10P 108.8 . . ?
O14 C106 H10Q 108.8 . . ?
C105 C106 H10P 108.8 . . ?
C105 C106 H10Q 108.8 . . ?
H10P C106 H10Q 107.7 . . ?
O14 C107 H10R 110.0 . . ?
O14 C107 H10S 110.0 . . ?
H10R C107 H10S 108.4 . . ?
C108 C107 O14 108.6(11) . . ?
C108 C107 H10R 110.0 . . ?
C108 C107 H10S 110.0 . . ?
N4 C108 C107 119.1(12) . . ?
N4 C108 H10T 107.5 . . ?
N4 C108 H10U 107.5 . . ?
C107 C108 H10T 107.5 . . ?
C107 C108 H10U 107.5 . . ?
H10T C108 H10U 107.0 . . ?
N4 C109 H10V 109.2 . . ?
N4 C109 H10W 109.2 . . ?
N4 C109 C110 112.0(10) . . ?
H10V C109 H10W 107.9 . . ?
C110 C109 H10V 109.2 . . ?
C110 C109 H10W 109.2 . . ?
O15 C110 C109 109.5(10) . . ?
O15 C110 H11A 109.8 . . ?
O15 C110 H11B 109.8 . . ?
C109 C110 H11A 109.8 . . ?
C109 C110 H11B 109.8 . . ?
H11A C110 H11B 108.2 . . ?
O15 C111 H11C 109.4 . . ?
O15 C111 H11D 109.4 . . ?
O15 C111 C112 111.1(10) . . ?
H11C C111 H11D 108.0 . . ?
C112 C111 H11C 109.4 . . ?
C112 C111 H11D 109.4 . . ?
O16 C112 C111 108.4(10) . . ?
O16 C112 H11E 110.0 . . ?
O16 C112 H11F 110.0 . . ?
C111 C112 H11E 110.0 . . ?
C111 C112 H11F 110.0 . . ?
H11E C112 H11F 108.4 . . ?
O16 C113 H11G 110.0 . . ?
O16 C113 H11H 110.0 . . ?
O16 C113 C114 108.4(11) . . ?
H11G C113 H11H 108.4 . . ?
C114 C113 H11G 110.0 . . ?
C114 C113 H11H 110.0 . . ?
N3 C114 H11I 109.3 . . ?
N3 C114 H11J 109.3 . . ?
C113 C114 N3 111.6(11) . . ?
C113 C114 H11I 109.3 . . ?
C113 C114 H11J 109.3 . . ?
H11I C114 H11J 108.0 . . ?
N3 C115 H11K 108.4 . . ?
N3 C115 H11L 108.4 . . ?
N3 C115 C116 115.5(12) . . ?
H11K C115 H11L 107.5 . . ?
C116 C115 H11K 108.4 . . ?
C116 C115 H11L 108.4 . . ?
O17 C116 C115 114.5(13) . . ?
O17 C116 H11M 108.6 . . ?
O17 C116 H11N 108.6 . . ?
C115 C116 H11M 108.6 . . ?
C115 C116 H11N 108.6 . . ?
H11M C116 H11N 107.6 . . ?
O17 C117 H11O 109.1 . . ?
O17 C117 H11P 109.1 . . ?
O17 C117 C118 112.6(12) . . ?
H11O C117 H11P 107.8 . . ?
C118 C117 H11O 109.1 . . ?
C118 C117 H11P 109.1 . . ?
O18 C118 C117 111.5(13) . . ?
O18 C118 H11Q 109.3 . . ?
O18 C118 H11R 109.3 . . ?
C117 C118 H11Q 109.3 . . ?
C117 C118 H11R 109.3 . . ?
H11Q C118 H11R 108.0 . . ?
O18 C119 H11S 110.1 . . ?
O18 C119 H11T 110.1 . . ?
O18 C119 C120 108.0(12) . . ?
H11S C119 H11T 108.4 . . ?
C120 C119 H11S 110.1 . . ?
C120 C119 H11T 110.1 . . ?
N4 C120 C119 114.0(12) . . ?
N4 C120 H12D 108.8 . . ?
N4 C120 H12E 108.8 . . ?
C119 C120 H12D 108.8 . . ?
C119 C120 H12E 108.8 . . ?
H12D C120 H12E 107.6 . . ?

loop_
_geom_bond_atom_site_label_1
_geom_bond_atom_site_label_2
_geom_bond_distance
_geom_bond_site_symmetry_2
_geom_bond_publ_flag
U1 S1 2.6668(16) . ?
U1 O1 2.250(4) . ?
U1 O2 2.250(4) . ?
U1 O3 2.236(4) . ?
U2 S1 2.6612(16) . ?
U2 O4 2.238(4) . ?
U2 O5 2.238(4) . ?
U2 O6 2.246(4) . ?
O1 C1 1.336(7) . ?
O2 C15 1.337(7) . ?
O3 C29 1.327(8) . ?
O4 C43 1.340(7) . ?
O5 C57 1.341(8) . ?
O6 C71 1.344(8) . ?
C1 C2 1.432(9) . ?
C1 C6 1.412(9) . ?
C2 C3 1.390(9) . ?
C2 C7 1.539(9) . ?
C3 H3 0.9500 . ?
C3 C4 1.375(10) . ?
C4 H4 0.9500 . ?
C4 C5 1.373(10) . ?
C5 H5 0.9500 . ?
C5 C6 1.374(10) . ?
C6 C11 1.548(10) . ?
C7 C8 1.542(9) . ?
C7 C9 1.541(9) . ?
C7 C10 1.522(9) . ?
C8 H8A 0.9800 . ?
C8 H8B 0.9800 . ?
C8 H8C 0.9800 . ?
C9 H9A 0.9800 . ?
C9 H9B 0.9800 . ?
C9 H9C 0.9800 . ?
C10 H10A 0.9800 . ?
C10 H10B 0.9800 . ?
C10 H10C 0.9800 . ?
C11 C12 1.538(11) . ?
C11 C13 1.513(12) . ?
C11 C14 1.543(11) . ?
C12 H12A 0.9800 . ?
C12 H12B 0.9800 . ?
C12 H12C 0.9800 . ?
C13 H13A 0.9800 . ?
C13 H13B 0.9800 . ?
C13 H13C 0.9800 . ?
C14 H14A 0.9800 . ?
C14 H14B 0.9800 . ?
C14 H14C 0.9800 . ?
C15 C16 1.418(10) . ?
C15 C20 1.431(9) . ?
C16 C17 1.391(10) . ?
C16 C21 1.530(10) . ?
C17 H17 0.9500 . ?
C17 C18 1.372(11) . ?
C18 H18 0.9500 . ?
C18 C19 1.365(11) . ?
C19 H19 0.9500 . ?
C19 C20 1.398(10) . ?
C20 C25 1.520(11) . ?
C21 C22 1.510(11) . ?
C21 C23 1.524(10) . ?
C21 C24 1.535(11) . ?
C22 H22A 0.9800 . ?
C22 H22B 0.9800 . ?
C22 H22C 0.9800 . ?
C23 H23A 0.9800 . ?
C23 H23B 0.9800 . ?
C23 H23C 0.9800 . ?
C24 H24A 0.9800 . ?
C24 H24B 0.9800 . ?
C24 H24C 0.9800 . ?
C25 C26 1.546(10) . ?
C25 C27 1.539(10) . ?
C25 C28 1.527(10) . ?
C26 H26A 0.9800 . ?
C26 H26B 0.9800 . ?
C26 H26C 0.9800 . ?
C27 H27A 0.9800 . ?
C27 H27B 0.9800 . ?
C27 H27C 0.9800 . ?
C28 H28A 0.9800 . ?
C28 H28B 0.9800 . ?
C28 H28C 0.9800 . ?
C29 C30 1.407(11) . ?
C29 C34 1.425(11) . ?
C30 C31 1.404(12) . ?
C30 C35 1.540(14) . ?
C31 H31 0.9500 . ?
C31 C32 1.417(14) . ?
C32 H32 0.9500 . ?
C32 C33 1.342(12) . ?
C33 H33 0.9500 . ?
C33 C34 1.392(11) . ?
C34 C39 1.520(11) . ?
C35 C36 1.550(13) . ?
C35 C37 1.499(15) . ?
C35 C38 1.545(12) . ?
C36 H36A 0.9800 . ?
C36 H36B 0.9800 . ?
C36 H36C 0.9800 . ?
C37 H37A 0.9800 . ?
C37 H37B 0.9800 . ?
C37 H37C 0.9800 . ?
C38 H38A 0.9800 . ?
C38 H38B 0.9800 . ?
C38 H38C 0.9800 . ?
C39 C40 1.521(12) . ?
C39 C41 1.502(12) . ?
C39 C42 1.507(10) . ?
C40 H40A 0.9800 . ?
C40 H40B 0.9800 . ?
C40 H40C 0.9800 . ?
C41 H41A 0.9800 . ?
C41 H41B 0.9800 . ?
C41 H41C 0.9800 . ?
C42 H42A 0.9800 . ?
C42 H42B 0.9800 . ?
C42 H42C 0.9800 . ?
C43 C44 1.425(9) . ?
C43 C48 1.430(9) . ?
C44 C45 1.401(9) . ?
C44 C49 1.533(9) . ?
C45 H45 0.9500 . ?
C45 C46 1.389(11) . ?
C46 H46 0.9500 . ?
C46 C47 1.348(11) . ?
C47 H47 0.9500 . ?
C47 C48 1.386(10) . ?
C48 C53 1.543(11) . ?
C49 C50 1.538(9) . ?
C49 C51 1.525(9) . ?
C49 C52 1.540(9) . ?
C50 H50A 0.9800 . ?
C50 H50B 0.9800 . ?
C50 H50C 0.9800 . ?
C51 H51A 0.9800 . ?
C51 H51B 0.9800 . ?
C51 H51C 0.9800 . ?
C52 H52A 0.9800 . ?
C52 H52B 0.9800 . ?
C52 H52C 0.9800 . ?
C53 C54 1.542(12) . ?
C53 C55 1.522(11) . ?
C53 C56 1.491(12) . ?
C54 H54A 0.9800 . ?
C54 H54B 0.9800 . ?
C54 H54C 0.9800 . ?
C55 H55A 0.9800 . ?
C55 H55B 0.9800 . ?
C55 H55C 0.9800 . ?
C56 H56A 0.9800 . ?
C56 H56B 0.9800 . ?
C56 H56C 0.9800 . ?
C57 C58 1.415(10) . ?
C57 C62 1.428(9) . ?
C58 C59 1.399(10) . ?
C58 C63 1.545(10) . ?
C59 H59 0.9500 . ?
C59 C60 1.369(11) . ?
C60 H60 0.9500 . ?
C60 C61 1.379(11) . ?
C61 H61 0.9500 . ?
C61 C62 1.394(10) . ?
C62 C67 1.532(11) . ?
C63 C64 1.535(10) . ?
C63 C65 1.526(9) . ?
C63 C66 1.525(10) . ?
C64 H64A 0.9800 . ?
C64 H64B 0.9800 . ?
C64 H64C 0.9800 . ?
C65 H65A 0.9800 . ?
C65 H65B 0.9800 . ?
C65 H65C 0.9800 . ?
C66 H66A 0.9800 . ?
C66 H66B 0.9800 . ?
C66 H66C 0.9800 . ?
C67 C68 1.536(10) . ?
C67 C69 1.526(11) . ?
C67 C70 1.541(11) . ?
C68 H68A 0.9800 . ?
C68 H68B 0.9800 . ?
C68 H68C 0.9800 . ?
C69 H69A 0.9800 . ?
C69 H69B 0.9800 . ?
C69 H69C 0.9800 . ?
C70 H70A 0.9800 . ?
C70 H70B 0.9800 . ?
C70 H70C 0.9800 . ?
C71 C72 1.416(10) . ?
C71 C76 1.421(10) . ?
C72 C73 1.380(10) . ?
C72 C77 1.535(10) . ?
C73 H73 0.9500 . ?
C73 C74 1.386(11) . ?
C74 H74 0.9500 . ?
C74 C75 1.388(12) . ?
C75 H75 0.9500 . ?
C75 C76 1.381(11) . ?
C76 C81 1.544(11) . ?
C77 C78 1.521(10) . ?
C77 C79 1.545(10) . ?
C77 C80 1.544(10) . ?
C78 H78A 0.9800 . ?
C78 H78B 0.9800 . ?
C78 H78C 0.9800 . ?
C79 H79A 0.9800 . ?
C79 H79B 0.9800 . ?
C79 H79C 0.9800 . ?
C80 H80A 0.9800 . ?
C80 H80B 0.9800 . ?
C80 H80C 0.9800 . ?
C81 C82 1.538(14) . ?
C81 C83 1.545(12) . ?
C81 C84 1.503(11) . ?
C82 H82A 0.9800 . ?
C82 H82B 0.9800 . ?
C82 H82C 0.9800 . ?
C83 H83A 0.9800 . ?
C83 H83B 0.9800 . ?
C83 H83C 0.9800 . ?
C84 H84A 0.9800 . ?
C84 H84B 0.9800 . ?
C84 H84C 0.9800 . ?
K1 O7 2.800(8) . ?
K1 O8 2.818(6) . ?
K1 O9 2.787(5) . ?
K1 O10 2.835(6) . ?
K1 O11 2.754(7) . ?
K1 O12 2.855(8) . ?
K1 N1 3.004(9) . ?
K1 N2 3.036(8) . ?
O7 C86 1.466(11) . ?
O7 C87 1.401(11) . ?
O8 C88 1.405(10) . ?
O8 C89 1.412(10) . ?
O9 C92 1.425(9) . ?
O9 C93 1.423(8) . ?
O10 C94 1.418(9) . ?
O10 C95 1.418(9) . ?
O11 C98 1.383(12) . ?
O11 C99 1.417(11) . ?
O12 C100 1.423(11) . ?
O12 C101 1.401(12) . ?
N1 C85 1.443(12) . ?
N1 C96 1.457(11) . ?
N1 C97 1.480(12) . ?
N2 C90 1.472(11) . ?
N2 C91 1.457(10) . ?
N2 C102 1.451(11) . ?
C85 H85A 0.9900 . ?
C85 H85B 0.9900 . ?
C85 C86 1.479(13) . ?
C86 H86A 0.9900 . ?
C86 H86B 0.9900 . ?
C87 H87A 0.9900 . ?
C87 H87B 0.9900 . ?
C87 C88 1.480(12) . ?
C88 H88A 0.9900 . ?
C88 H88B 0.9900 . ?
C89 H89A 0.9900 . ?
C89 H89B 0.9900 . ?
C89 C90 1.493(11) . ?
C90 H90A 0.9900 . ?
C90 H90B 0.9900 . ?
C91 H91A 0.9900 . ?
C91 H91B 0.9900 . ?
C91 C92 1.494(10) . ?
C92 H92A 0.9900 . ?
C92 H92B 0.9900 . ?
C93 H93A 0.9900 . ?
C93 H93B 0.9900 . ?
C93 C94 1.466(10) . ?
C94 H94A 0.9900 . ?
C94 H94B 0.9900 . ?
C95 H95A 0.9900 . ?
C95 H95B 0.9900 . ?
C95 C96 1.489(11) . ?
C96 H96A 0.9900 . ?
C96 H96B 0.9900 . ?
C97 H97A 0.9900 . ?
C97 H97B 0.9900 . ?
C97 C98 1.509(12) . ?
C98 H98A 0.9900 . ?
C98 H98B 0.9900 . ?
C99 H99A 0.9900 . ?
C99 H99B 0.9900 . ?
C99 C100 1.435(13) . ?
C100 H10D 0.9900 . ?
C100 H10E 0.9900 . ?
C101 H10F 0.9900 . ?
C101 H10G 0.9900 . ?
C101 C102 1.458(12) . ?
C102 H10H 0.9900 . ?
C102 H10I 0.9900 . ?
K2 O13 2.784(9) . ?
K2 O14 2.750(8) . ?
K2 O15 2.831(7) . ?
K2 O16 2.829(7) . ?
K2 O17 2.866(9) . ?
K2 O18 2.819(10) . ?
K2 N3 3.010(11) . ?
K2 N4 3.022(11) . ?
O13 C104 1.444(12) . ?
O13 C105 1.388(12) . ?
O14 C106 1.380(12) . ?
O14 C107 1.440(12) . ?
O15 C110 1.414(11) . ?
O15 C111 1.398(10) . ?
O16 C112 1.402(11) . ?
O16 C113 1.430(11) . ?
O17 C116 1.355(12) . ?
O17 C117 1.390(12) . ?
O18 C118 1.354(12) . ?
O18 C119 1.415(12) . ?
N3 C103 1.430(13) . ?
N3 C114 1.482(12) . ?
N3 C115 1.461(13) . ?
N4 C108 1.428(13) . ?
N4 C109 1.486(12) . ?
N4 C120 1.449(12) . ?
C103 H10J 0.9900 . ?
C103 H10K 0.9900 . ?
C103 C104 1.491(13) . ?
C104 H10L 0.9900 . ?
C104 H10M 0.9900 . ?
C105 H10N 0.9900 . ?
C105 H10O 0.9900 . ?
C105 C106 1.448(13) . ?
C106 H10P 0.9900 . ?
C106 H10Q 0.9900 . ?
C107 H10R 0.9900 . ?
C107 H10S 0.9900 . ?
C107 C108 1.447(13) . ?
C108 H10T 0.9900 . ?
C108 H10U 0.9900 . ?
C109 H10V 0.9900 . ?
C109 H10W 0.9900 . ?
C109 C110 1.481(12) . ?
C110 H11A 0.9900 . ?
C110 H11B 0.9900 . ?
C111 H11C 0.9900 . ?
C111 H11D 0.9900 . ?
C111 C112 1.475(12) . ?
C112 H11E 0.9900 . ?
C112 H11F 0.9900 . ?
C113 H11G 0.9900 . ?
C113 H11H 0.9900 . ?
C113 C114 1.464(13) . ?
C114 H11I 0.9900 . ?
C114 H11J 0.9900 . ?
C115 H11K 0.9900 . ?
C115 H11L 0.9900 . ?
C115 C116 1.463(13) . ?
C116 H11M 0.9900 . ?
C116 H11N 0.9900 . ?
C117 H11O 0.9900 . ?
C117 H11P 0.9900 . ?
C117 C118 1.415(13) . ?
C118 H11Q 0.9900 . ?
C118 H11R 0.9900 . ?
C119 H11S 0.9900 . ?
C119 H11T 0.9900 . ?
C119 C120 1.450(13) . ?
C120 H12D 0.9900 . ?
C120 H12E 0.9900 . ?

loop_
_geom_torsion_atom_site_label_1
_geom_torsion_atom_site_label_2
_geom_torsion_atom_site_label_3
_geom_torsion_atom_site_label_4
_geom_torsion
_geom_torsion_site_symmetry_1
_geom_torsion_site_symmetry_2
_geom_torsion_site_symmetry_3
_geom_torsion_site_symmetry_4
_geom_torsion_publ_flag
U1 O2 C15 C16 -70.7(12) . . . . ?
U1 O2 C15 C20 110.8(10) . . . . ?
U1 O3 C29 C30 -95.7(12) . . . . ?
U1 O3 C29 C34 82.6(12) . . . . ?
U2 O4 C43 C44 -112.1(18) . . . . ?
U2 O4 C43 C48 68(2) . . . . ?
U2 O5 C57 C58 -71.8(12) . . . . ?
U2 O5 C57 C62 110.2(10) . . . . ?
U2 O6 C71 C72 76.9(11) . . . . ?
U2 O6 C71 C76 -103.0(10) . . . . ?
O1 C1 C2 C3 177.0(6) . . . . ?
O1 C1 C2 C7 -5.3(10) . . . . ?
O1 C1 C6 C5 -175.6(7) . . . . ?
O1 C1 C6 C11 3.6(11) . . . . ?
O2 C15 C16 C17 170.4(7) . . . . ?
O2 C15 C16 C21 -10.1(11) . . . . ?
O2 C15 C20 C19 -169.8(6) . . . . ?
O2 C15 C20 C25 12.2(10) . . . . ?
O3 C29 C30 C31 168.7(9) . . . . ?
O3 C29 C30 C35 -13.0(14) . . . . ?
O3 C29 C34 C33 -167.1(8) . . . . ?
O3 C29 C34 C39 15.7(13) . . . . ?
O4 C43 C44 C45 172.3(6) . . . . ?
O4 C43 C44 C49 -7.8(10) . . . . ?
O4 C43 C48 C47 -170.2(6) . . . . ?
O4 C43 C48 C53 12.3(11) . . . . ?
O5 C57 C58 C59 167.8(6) . . . . ?
O5 C57 C58 C63 -13.4(10) . . . . ?
O5 C57 C62 C61 -167.0(7) . . . . ?
O5 C57 C62 C67 16.3(11) . . . . ?
O6 C71 C72 C73 -176.7(7) . . . . ?
O6 C71 C72 C77 10.2(11) . . . . ?
O6 C71 C76 C75 175.3(7) . . . . ?
O6 C71 C76 C81 -4.5(12) . . . . ?
C1 C2 C3 C4 0.5(11) . . . . ?
C1 C2 C7 C8 -178.2(7) . . . . ?
C1 C2 C7 C9 -58.4(8) . . . . ?
C1 C2 C7 C10 62.7(8) . . . . ?
C1 C6 C11 C12 174.2(8) . . . . ?
C1 C6 C11 C13 -65.9(10) . . . . ?
C1 C6 C11 C14 56.6(10) . . . . ?
C2 C1 C6 C5 5.3(11) . . . . ?
C2 C1 C6 C11 -175.6(7) . . . . ?
C2 C3 C4 C5 1.3(12) . . . . ?
C3 C2 C7 C8 -0.4(9) . . . . ?
C3 C2 C7 C9 119.4(7) . . . . ?
C3 C2 C7 C10 -119.6(7) . . . . ?
C3 C4 C5 C6 0.2(13) . . . . ?
C4 C5 C6 C1 -3.5(12) . . . . ?
C4 C5 C6 C11 177.3(8) . . . . ?
C5 C6 C11 C12 -6.7(11) . . . . ?
C5 C6 C11 C13 113.2(8) . . . . ?
C5 C6 C11 C14 -124.3(8) . . . . ?
C6 C1 C2 C3 -3.9(10) . . . . ?
C6 C1 C2 C7 173.9(7) . . . . ?
C7 C2 C3 C4 -177.3(7) . . . . ?
C15 C16 C17 C18 3.1(12) . . . . ?
C15 C16 C21 C22 -53.6(9) . . . . ?
C15 C16 C21 C23 69.4(9) . . . . ?
C15 C16 C21 C24 -172.8(7) . . . . ?
C15 C20 C25 C26 -66.6(9) . . . . ?
C15 C20 C25 C27 55.1(9) . . . . ?
C15 C20 C25 C28 172.3(6) . . . . ?
C16 C15 C20 C19 11.7(10) . . . . ?
C16 C15 C20 C25 -166.3(7) . . . . ?
C16 C17 C18 C19 4.3(13) . . . . ?
C17 C16 C21 C22 125.8(8) . . . . ?
C17 C16 C21 C23 -111.2(8) . . . . ?
C17 C16 C21 C24 6.6(11) . . . . ?
C17 C18 C19 C20 -3.6(13) . . . . ?
C18 C19 C20 C15 -4.3(11) . . . . ?
C18 C19 C20 C25 173.7(7) . . . . ?
C19 C20 C25 C26 115.5(8) . . . . ?
C19 C20 C25 C27 -122.9(7) . . . . ?
C19 C20 C25 C28 -5.6(10) . . . . ?
C20 C15 C16 C17 -11.1(11) . . . . ?
C20 C15 C16 C21 168.4(7) . . . . ?
C21 C16 C17 C18 -176.3(8) . . . . ?
C29 C30 C31 C32 0.1(16) . . . . ?
C29 C30 C35 C36 65.3(13) . . . . ?
C29 C30 C35 C37 -56.3(13) . . . . ?
C29 C30 C35 C38 -176.1(10) . . . . ?
C29 C34 C39 C40 76.3(11) . . . . ?
C29 C34 C39 C41 -167.2(9) . . . . ?
C29 C34 C39 C42 -45.0(12) . . . . ?
C30 C29 C34 C33 11.2(14) . . . . ?
C30 C29 C34 C39 -166.0(9) . . . . ?
C30 C31 C32 C33 8.1(18) . . . . ?
C31 C30 C35 C36 -116.5(10) . . . . ?
C31 C30 C35 C37 122.0(11) . . . . ?
C31 C30 C35 C38 2.2(15) . . . . ?
C31 C32 C33 C34 -6.7(17) . . . . ?
C32 C33 C34 C29 -2.8(16) . . . . ?
C32 C33 C34 C39 174.6(10) . . . . ?
C33 C34 C39 C40 -100.9(10) . . . . ?
C33 C34 C39 C41 15.5(12) . . . . ?
C33 C34 C39 C42 137.8(9) . . . . ?
C34 C29 C30 C31 -9.6(14) . . . . ?
C34 C29 C30 C35 168.7(9) . . . . ?
C35 C30 C31 C32 -178.2(10) . . . . ?
C43 C44 C45 C46 -0.1(11) . . . . ?
C43 C44 C49 C50 -52.4(9) . . . . ?
C43 C44 C49 C51 69.0(8) . . . . ?
C43 C44 C49 C52 -171.6(6) . . . . ?
C43 C48 C53 C54 -71.9(9) . . . . ?
C43 C48 C53 C55 171.7(8) . . . . ?
C43 C48 C53 C56 51.1(11) . . . . ?
C44 C43 C48 C47 9.7(10) . . . . ?
C44 C43 C48 C53 -167.8(7) . . . . ?
C44 C45 C46 C47 5.5(12) . . . . ?
C45 C44 C49 C50 127.4(7) . . . . ?
C45 C44 C49 C51 -111.2(7) . . . . ?
C45 C44 C49 C52 8.2(9) . . . . ?
C45 C46 C47 C48 -3.2(13) . . . . ?
C46 C47 C48 C43 -4.2(12) . . . . ?
C46 C47 C48 C53 173.3(8) . . . . ?
C47 C48 C53 C54 110.8(8) . . . . ?
C47 C48 C53 C55 -5.7(12) . . . . ?
C47 C48 C53 C56 -126.3(8) . . . . ?
C48 C43 C44 C45 -7.5(10) . . . . ?
C48 C43 C44 C49 172.3(6) . . . . ?
C49 C44 C45 C46 -179.9(7) . . . . ?
C57 C58 C59 C60 4.4(11) . . . . ?
C57 C58 C63 C64 -48.6(8) . . . . ?
C57 C58 C63 C65 75.1(8) . . . . ?
C57 C58 C63 C66 -166.1(7) . . . . ?
C57 C62 C67 C68 174.8(7) . . . . ?
C57 C62 C67 C69 56.5(9) . . . . ?
C57 C62 C67 C70 -64.8(10) . . . . ?
C58 C57 C62 C61 15.0(10) . . . . ?
C58 C57 C62 C67 -161.8(7) . . . . ?
C58 C59 C60 C61 4.6(12) . . . . ?
C59 C58 C63 C64 130.1(7) . . . . ?
C59 C58 C63 C65 -106.2(8) . . . . ?
C59 C58 C63 C66 12.7(9) . . . . ?
C59 C60 C61 C62 -3.5(12) . . . . ?
C60 C61 C62 C57 -6.2(12) . . . . ?
C60 C61 C62 C67 170.6(8) . . . . ?
C61 C62 C67 C68 -1.9(11) . . . . ?
C61 C62 C67 C69 -120.2(8) . . . . ?
C61 C62 C67 C70 118.5(8) . . . . ?
C62 C57 C58 C59 -14.1(10) . . . . ?
C62 C57 C58 C63 164.6(6) . . . . ?
C63 C58 C59 C60 -174.4(7) . . . . ?
C71 C72 C73 C74 1.7(13) . . . . ?
C71 C72 C77 C78 81.4(9) . . . . ?
C71 C72 C77 C79 -160.7(7) . . . . ?
C71 C72 C77 C80 -40.8(10) . . . . ?
C71 C76 C81 C82 -66.0(10) . . . . ?
C71 C76 C81 C83 178.3(8) . . . . ?
C71 C76 C81 C84 56.7(12) . . . . ?
C72 C71 C76 C75 -4.5(12) . . . . ?
C72 C71 C76 C81 175.7(8) . . . . ?
C72 C73 C74 C75 -4.9(14) . . . . ?
C73 C72 C77 C78 -91.8(8) . . . . ?
C73 C72 C77 C79 26.1(10) . . . . ?
C73 C72 C77 C80 145.9(7) . . . . ?
C73 C74 C75 C76 3.4(15) . . . . ?
C74 C75 C76 C71 1.2(14) . . . . ?
C74 C75 C76 C81 -179.0(9) . . . . ?
C75 C76 C81 C82 114.2(9) . . . . ?
C75 C76 C81 C83 -1.5(13) . . . . ?
C75 C76 C81 C84 -123.1(9) . . . . ?
C76 C71 C72 C73 3.1(11) . . . . ?
C76 C71 C72 C77 -170.0(7) . . . . ?
C77 C72 C73 C74 175.2(8) . . . . ?
K1 O7 C86 C85 -45.1(12) . . . . ?
K1 O7 C87 C88 52.3(11) . . . . ?
K1 O8 C88 C87 48.2(11) . . . . ?
K1 O8 C89 C90 -61.8(10) . . . . ?
K1 O9 C92 C91 -57.0(8) . . . . ?
K1 O9 C93 C94 44.1(8) . . . . ?
K1 O10 C94 C93 52.6(8) . . . . ?
K1 O10 C95 C96 -54.3(10) . . . . ?
K1 O11 C98 C97 -58.1(12) . . . . ?
K1 O11 C99 C100 50.4(12) . . . . ?
K1 O12 C100 C99 52.2(10) . . . . ?
K1 O12 C101 C102 -55.2(10) . . . . ?
K1 N1 C85 C86 -49.4(12) . . . . ?
K1 N1 C96 C95 -45.7(11) . . . . ?
K1 N1 C97 C98 -40.3(12) . . . . ?
K1 N2 C90 C89 -39.9(10) . . . . ?
K1 N2 C91 C92 -38.2(11) . . . . ?
K1 N2 C102 C101 -41.6(11) . . . . ?
O7 C87 C88 O8 -69.5(12) . . . . ?
O8 C89 C90 N2 70.4(12) . . . . ?
O9 C93 C94 O10 -66.2(9) . . . . ?
O10 C95 C96 N1 67.9(12) . . . . ?
O11 C99 C100 O12 -68.4(12) . . . . ?
O12 C101 C102 N2 68.1(12) . . . . ?
N1 C85 C86 O7 64.0(13) . . . . ?
N1 C97 C98 O11 68.6(15) . . . . ?
N2 C91 C92 O9 64.2(12) . . . . ?
C85 N1 C96 C95 -167.4(9) . . . . ?
C85 N1 C97 C98 77.0(13) . . . . ?
C86 O7 C87 C88 -166.9(9) . . . . ?
C87 O7 C86 C85 177.5(10) . . . . ?
C88 O8 C89 C90 169.4(9) . . . . ?
C89 O8 C88 C87 176.8(10) . . . . ?
C90 N2 C91 C92 79.5(11) . . . . ?
C90 N2 C102 C101 -159.8(10) . . . . ?
C91 N2 C90 C89 -158.8(9) . . . . ?
C91 N2 C102 C101 79.4(12) . . . . ?
C92 O9 C93 C94 -179.4(7) . . . . ?
C93 O9 C92 C91 167.3(7) . . . . ?
C94 O10 C95 C96 176.0(8) . . . . ?
C95 O10 C94 C93 -174.9(8) . . . . ?
C96 N1 C85 C86 72.6(13) . . . . ?
C96 N1 C97 C98 -161.0(10) . . . . ?
C97 N1 C85 C86 -165.1(10) . . . . ?
C97 N1 C96 C95 73.5(12) . . . . ?
C98 O11 C99 C100 -177.2(10) . . . . ?
C99 O11 C98 C97 168.0(10) . . . . ?
C100 O12 C101 C102 175.1(8) . . . . ?
C101 O12 C100 C99 -176.8(9) . . . . ?
C102 N2 C90 C89 78.7(11) . . . . ?
C102 N2 C91 C92 -158.7(9) . . . . ?
K2 O13 C104 C103 48.9(12) . . . . ?
K2 O13 C105 C106 -48.2(13) . . . . ?
K2 O14 C106 C105 -35.2(14) . . . . ?
K2 O14 C107 C108 49.9(13) . . . . ?
K2 O15 C110 C109 56.1(12) . . . . ?
K2 O15 C111 C112 -53.4(12) . . . . ?
K2 O16 C112 C111 -41.5(13) . . . . ?
K2 O16 C113 C114 52.8(13) . . . . ?
K2 O17 C116 C115 59.1(14) . . . . ?
K2 O17 C117 C118 -46.1(15) . . . . ?
K2 O18 C118 C117 -42.4(15) . . . . ?
K2 O18 C119 C120 42.3(15) . . . . ?
K2 N3 C103 C104 49.1(13) . . . . ?
K2 N3 C114 C113 46.8(14) . . . . ?
K2 N3 C115 C116 30.6(15) . . . . ?
K2 N4 C108 C107 40.0(14) . . . . ?
K2 N4 C109 C110 45.8(13) . . . . ?
K2 N4 C120 C119 53.2(14) . . . . ?
O13 C105 C106 O14 58.4(16) . . . . ?
O14 C107 C108 N4 -62.3(17) . . . . ?
O15 C111 C112 O16 63.6(14) . . . . ?
O16 C113 C114 N3 -67.3(15) . . . . ?
O17 C117 C118 O18 59.6(17) . . . . ?
O18 C119 C120 N4 -65.6(16) . . . . ?
N3 C103 C104 O13 -70.7(15) . . . . ?
N3 C115 C116 O17 -64.7(19) . . . . ?
N4 C109 C110 O15 -71.4(15) . . . . ?
C103 N3 C114 C113 162.5(12) . . . . ?
C103 N3 C115 C116 -82.7(16) . . . . ?
C104 O13 C105 C106 178.4(11) . . . . ?
C105 O13 C104 C103 -179.0(11) . . . . ?
C106 O14 C107 C108 -168.2(11) . . . . ?
C107 O14 C106 C105 -178.0(11) . . . . ?
C108 N4 C109 C110 -71.9(15) . . . . ?
C108 N4 C120 C119 167.3(13) . . . . ?
C109 N4 C108 C107 158.0(12) . . . . ?
C109 N4 C120 C119 -65.0(16) . . . . ?
C110 O15 C111 C112 177.0(11) . . . . ?
C111 O15 C110 C109 -175.0(11) . . . . ?
C112 O16 C113 C114 -169.2(11) . . . . ?
C113 O16 C112 C111 -179.4(10) . . . . ?
C114 N3 C103 C104 -69.1(15) . . . . ?
C114 N3 C115 C116 154.4(13) . . . . ?
C115 N3 C103 C104 164.5(12) . . . . ?
C115 N3 C114 C113 -76.4(16) . . . . ?
C116 O17 C117 C118 -172.0(13) . . . . ?
C117 O17 C116 C115 -173.0(12) . . . . ?
C118 O18 C119 C120 -173.0(11) . . . . ?
C119 O18 C118 C117 171.8(12) . . . . ?
C120 N4 C108 C107 -74.5(16) . . . . ?
C120 N4 C109 C110 163.9(12) . . . . ?

loop_
_exptl_oxdiff_crystal_face_indexfrac_h
_exptl_oxdiff_crystal_face_indexfrac_k
_exptl_oxdiff_crystal_face_indexfrac_l
_exptl_oxdiff_crystal_face_x
_exptl_oxdiff_crystal_face_y
_exptl_oxdiff_crystal_face_z
-0.0007 1.0001 -0.0006 -0.0846 -0.0235 -0.0268
0.0007 -1.0001 0.0006 0.0846 0.0235 0.0268
0.0001 -0.0004 -0.9996 -0.0255 0.0463 0.0073
-0.0001 0.0004 0.9996 0.0255 -0.0463 -0.0073
2.0021 -0.9999 -1.9981 -0.0300 0.0899 0.2464
-2.0021 0.9999 1.9981 0.0300 -0.0899 -0.2464
1.0005 0.0009 0.9998 -0.0064 -0.0594 0.0952
1.0006 0.0005 0.0002 -0.0319 -0.0131 0.1025
-1.0006 -0.0005 -0.0002 0.0319 0.0131 -0.1025

loop_
_smtbx_masks_void_nr
_smtbx_masks_void_average_x
_smtbx_masks_void_average_y
_smtbx_masks_void_average_z
_smtbx_masks_void_volume
_smtbx_masks_void_count_electrons
_smtbx_masks_void_content
1 -0.162 0.000 0.000 938.2 230.7 '6 thf'
2 0.500 0.000 0.500 464.5 76.1 '2 thf'
3 0.208 0.556 0.343 8.8 0.0 ?
4 0.792 0.444 0.657 8.8 0.0 ?
